data_4125680
loop_
_publ_author_name
'Zhang, Chen'
'Patil, Rahul S.'
'Liu, Chong'
'Barnes, Charles L.'
'Atwood, Jerry L.'

_publ_section_title
;
 Controlled 2D Assembly of Nickel-Seamed Hexameric Pyrogallol[4]arene
 Nanocapsules.
;
_journal_issue 8
_journal_name_full 'Journal of the American Chemical Society'
_journal_page_first 2920
_journal_page_last 2923
_journal_paper_doi 10.1021/jacs.7b00037
_journal_volume 139
_journal_year 2017
_chemical_formula_moiety 6(C40H36O16)20(C5H5N)4(C3H6NO)24O24Ni
_chemical_formula_sum 'C352 H316 N24 Ni24 O124'
_chemical_formula_weight 8275.31
_chemical_name_common 'PgC3OH, py, DMF, Mg'
_chemical_name_systematic 'C-propan-3-ol pyrogallol[4]arene, pyridine, dimethylformamide, Magnesium'
_space_group_crystal_system monoclinic
_space_group_IT_number 12
_space_group_name_Hall '-C 2y'
_space_group_name_H-M_alt 'C 1 2/m 1'
_symmetry_space_group_name_Hall '-C 2y'
_symmetry_space_group_name_H-M 'C 1 2/m 1'
_atom_sites_solution_hydrogens geom
_audit_creation_method SHELXL-2016/4
_audit_update_record
;
2016-12-11 deposited with the CCDC.
2017-01-02 downloaded from the CCDC.
;
_cell_angle_alpha 90
_cell_angle_beta 118.944(2)
_cell_angle_gamma 90
_cell_formula_units_Z 2
_cell_length_a 24.1524(10)
_cell_length_b 40.1868(17)
_cell_length_c 23.7972(15)
_cell_measurement_reflns_used 9855
_cell_measurement_temperature 100(2)
_cell_measurement_theta_max 65.02
_cell_measurement_theta_min 2.36
_cell_volume 20212.7(18)
_computing_cell_refinement 'APEX2 (Bruker AXS, 2008)'
_computing_data_collection 'APEX2 (Bruker AXS, 2008)'
_computing_data_reduction 'APEX2 (Bruker AXS, 2008)'
_computing_molecular_graphics 'X-SEED, Barbour, 2001'
_computing_publication_material 'CIFTAB (Sheldrick, 2013)'
_computing_structure_refinement 'SHELXL-2013 (Sheldrick, 2013)'
_computing_structure_solution 'SHELXS-2013 (Sheldrick, 2013)'
_diffrn_ambient_temperature 100(2)
_diffrn_measured_fraction_theta_full 0.984
_diffrn_measured_fraction_theta_max 0.984
_diffrn_measurement_device_type 'Bruker APEXII CCD area detector'
_diffrn_measurement_method 'omega scans'
_diffrn_radiation_type CuK\a
_diffrn_radiation_wavelength 1.54178
_diffrn_reflns_av_R_equivalents 0.0614
_diffrn_reflns_av_unetI/netI 0.0354
_diffrn_reflns_Laue_measured_fraction_full 0.984
_diffrn_reflns_Laue_measured_fraction_max 0.984
_diffrn_reflns_limit_h_max 28
_diffrn_reflns_limit_h_min -28
_diffrn_reflns_limit_k_max 47
_diffrn_reflns_limit_k_min -47
_diffrn_reflns_limit_l_max 27
_diffrn_reflns_limit_l_min -27
_diffrn_reflns_number 138977
_diffrn_reflns_point_group_measured_fraction_full 0.984
_diffrn_reflns_point_group_measured_fraction_max 0.984
_diffrn_reflns_theta_full 65.620
_diffrn_reflns_theta_max 65.620
_diffrn_reflns_theta_min 2.121
_diffrn_standards_decay_% 0.0
_exptl_absorpt_coefficient_mu 1.860
_exptl_absorpt_correction_T_max 0.913
_exptl_absorpt_correction_T_min 0.674
_exptl_absorpt_correction_type multi-scan
_exptl_absorpt_process_details
;
 Data were corrected for decay and absorption using the program SADABS 
 (Sheldrick, G. M. (2003). SADABS. Version 2.10. University of
 G\"ottingen, Germany).
;
_exptl_crystal_colour green
_exptl_crystal_density_diffrn 1.360
_exptl_crystal_description plate
_exptl_crystal_F_000 8520
_exptl_crystal_size_max 0.200
_exptl_crystal_size_mid 0.200
_exptl_crystal_size_min 0.050
_refine_diff_density_max 2.121
_refine_diff_density_min -1.187
_refine_diff_density_rms 0.131
_refine_ls_extinction_method none
_refine_ls_goodness_of_fit_ref 1.050
_refine_ls_hydrogen_treatment constr
_refine_ls_matrix_type full
_refine_ls_number_parameters 1209
_refine_ls_number_reflns 17452
_refine_ls_number_restraints 64
_refine_ls_restrained_S_all 1.054
_refine_ls_R_factor_all 0.1166
_refine_ls_R_factor_gt 0.0898
_refine_ls_shift/su_max 0.013
_refine_ls_shift/su_mean 0.001
_refine_ls_structure_factor_coef Fsqd
_refine_ls_weighting_details 'w=1/[\s^2^(Fo^2^)+(0.1754P)^2^+177.3507P] where P=(Fo^2^+2Fc^2^)/3'
_refine_ls_weighting_scheme calc
_refine_ls_wR_factor_gt 0.2664
_refine_ls_wR_factor_ref 0.3089
_reflns_Friedel_coverage 0.000
_reflns_number_gt 12853
_reflns_number_total 17452
_reflns_threshold_expression 'I > 2\s(I)'
_cod_data_source_file ja7b00037_si_003.cif
_cod_data_source_block 2
_cod_database_code 4125680
_shelx_shelxl_version_number 2016/4
_shelx_space_group_comment
;
The symmetry employed for this shelxl refinement is uniquely defined
by the following loop, which should always be used as a source of
symmetry information in preference to the above space-group names.
They are only intended as comments.
;
_shelx_estimated_absorpt_t_min 0.707
_shelx_estimated_absorpt_t_max 0.913

loop_
_space_group_symop_operation_xyz
'x, y, z'
'-x, y, -z'
'x+1/2, y+1/2, z'
'-x+1/2, y+1/2, -z'
'-x, -y, -z'
'x, -y, z'
'-x+1/2, -y+1/2, -z'
'x+1/2, -y+1/2, z'

loop_
_atom_site_label
_atom_site_type_symbol
_atom_site_fract_x
_atom_site_fract_y
_atom_site_fract_z
_atom_site_U_iso_or_equiv
_atom_site_adp_type
_atom_site_occupancy
_atom_site_site_symmetry_order
_atom_site_calc_flag
_atom_site_refinement_flags_posn
_atom_site_refinement_flags_adp
_atom_site_refinement_flags_occupancy
_atom_site_disorder_assembly
_atom_site_disorder_group
NI2 Ni 0.58502(5) 0.36878(2) 0.32900(5) 0.0405(3) Uani 1 1 d . . . . .
NI6 Ni 0.27835(5) 0.36858(3) 0.50195(5) 0.0421(3) Uani 1 1 d . . . . .
NI4 Ni 0.30716(7) 0.500000 0.12370(7) 0.0402(3) Uani 1 2 d S T P . .
NI1 Ni 0.57443(5) 0.31855(2) 0.45765(5) 0.0405(3) Uani 1 1 d . . . . .
NI3 Ni 0.45966(5) 0.45313(3) 0.16722(6) 0.0470(3) Uani 1 1 d . . . . .
NI7 Ni 0.85043(5) 0.54708(2) 0.65622(6) 0.0444(3) Uani 1 1 d . . . . .
NI5 Ni 0.15814(9) 0.500000 0.20824(9) 0.0538(4) Uani 1 2 d S T P . .
O17 O 0.61398(18) 0.40094(10) 0.2825(2) 0.0399(9) Uani 1 1 d . . . . .
O23 O 0.55169(18) 0.44130(10) 0.1955(2) 0.0395(9) Uani 1 1 d . . . . .
O19 O 0.78195(18) 0.40235(10) 0.4944(2) 0.0388(9) Uani 1 1 d . . . . .
O4 O 0.43582(19) 0.40516(10) 0.1704(2) 0.0425(10) Uani 1 1 d . . . . .
O12 O 0.40610(19) 0.29807(10) 0.4561(2) 0.0418(9) Uani 1 1 d . . . . .
O11 O 0.33654(19) 0.33651(10) 0.4920(2) 0.0432(10) Uani 1 1 d . . . . .
O1 O 0.48145(19) 0.30469(10) 0.4148(2) 0.0424(10) Uani 1 1 d . . . . .
O18 O 0.66568(19) 0.38262(10) 0.4062(2) 0.0424(9) Uani 1 1 d . . . . .
O10 O 0.22102(19) 0.35956(10) 0.4064(2) 0.0422(9) Uani 1 1 d . . . . .
O2 O 0.54654(19) 0.34352(10) 0.3744(2) 0.0434(10) Uani 1 1 d . . . . .
O3 O 0.49807(19) 0.36378(10) 0.2526(2) 0.0419(9) Uani 1 1 d . . . . .
O20 O 0.8563(2) 0.44120(10) 0.5761(2) 0.0417(9) Uani 1 1 d . . . . .
O6 O 0.2463(2) 0.46298(11) 0.1154(2) 0.0454(10) Uani 1 1 d . . . . .
O9 O 0.1631(2) 0.40471(10) 0.3273(2) 0.0463(10) Uani 1 1 d . . . . .
O21 O 0.8571(3) 0.500000 0.6319(3) 0.0461(14) Uani 1 2 d S T P A .
O22 O 0.4903(3) 0.500000 0.1723(3) 0.0485(15) Uani 1 2 d S T P A .
O7 O 0.1719(2) 0.46266(11) 0.1595(2) 0.0496(11) Uani 1 1 d . . . . .
O5 O 0.3690(2) 0.46229(10) 0.1455(2) 0.0478(11) Uani 1 1 d . . . . .
O00Q O 0.2328(2) 0.33187(11) 0.5273(2) 0.0521(11) Uani 1 1 d . . . . .
O8 O 0.1598(3) 0.46194(11) 0.2656(3) 0.0574(13) Uani 1 1 d . . . . .
N2 N 0.6002(3) 0.27579(13) 0.4262(3) 0.0455(12) Uani 1 1 d . . . . .
N7 N 0.9478(3) 0.55298(14) 0.7141(3) 0.0499(13) Uani 0.273(11) 1 d D . P A -1
N5 N 0.2735(4) 0.500000 0.0245(4) 0.0424(16) Uani 1 2 d S T P . .
N3 N 0.6192(3) 0.32847(13) 0.3008(3) 0.0469(13) Uani 1 1 d . . . . .
C51 C 0.8606(4) 0.500000 0.5765(4) 0.0381(18) Uani 1 2 d S T P . .
C10 C 0.3713(3) 0.40290(15) 0.1489(3) 0.0390(13) Uani 1 1 d . . . . .
C4 C 0.4882(3) 0.33294(14) 0.3314(3) 0.0374(13) Uani 1 1 d . . . . .
C45 C 0.7619(3) 0.41068(14) 0.4321(3) 0.0372(12) Uani 1 1 d . . . . .
C53 C 0.5531(4) 0.500000 0.1902(4) 0.0390(18) Uani 1 2 d S T P . .
C41 C 0.7731(3) 0.43569(14) 0.3470(3) 0.0373(13) Uani 1 1 d . . . . .
H41 H 0.798680 0.447383 0.333348 0.045 Uiso 1 1 calc R U . . .
C56 C 0.6840(3) 0.43642(14) 0.2307(3) 0.0367(12) Uani 1 1 d . . . . .
H56 H 0.651416 0.419066 0.206183 0.044 Uiso 1 1 calc R U . . .
C52 C 0.6799(4) 0.500000 0.2240(4) 0.0360(17) Uani 1 2 d S T P . .
H52 H 0.723086 0.500000 0.234102 0.043 Uiso 1 2 calc R U P . .
C49 C 0.8687(3) 0.46957(15) 0.4924(3) 0.0377(13) Uani 1 1 d . . . . .
C44 C 0.7003(3) 0.40145(14) 0.3869(3) 0.0368(12) Uani 1 1 d . . . . .
C5 C 0.4624(3) 0.34243(14) 0.2675(3) 0.0373(13) Uani 1 1 d . . . . .
C24 C 0.2509(3) 0.33779(13) 0.3843(3) 0.0390(13) Uani 1 1 d . . . . .
C54 C 0.5853(3) 0.46983(14) 0.2014(3) 0.0378(13) Uani 1 1 d . . . . .
C46 C 0.7994(3) 0.42763(13) 0.4117(3) 0.0343(12) Uani 1 1 d . . . . .
C43 C 0.6746(3) 0.41048(14) 0.3226(3) 0.0361(12) Uani 1 1 d . . . . .
C50 C 0.8619(3) 0.46964(14) 0.5476(3) 0.0370(12) Uani 1 1 d . . . . .
C48 C 0.8722(4) 0.500000 0.4666(4) 0.0377(18) Uani 1 2 d S T P . .
H48 H 0.877273 0.500000 0.429353 0.045 Uiso 1 2 calc R U P . .
C6 C 0.4041(3) 0.33003(14) 0.2208(3) 0.0388(13) Uani 1 1 d . . . . .
C9 C 0.3405(3) 0.37266(15) 0.1389(3) 0.0388(13) Uani 1 1 d . . . . .
N4 N 0.4366(3) 0.44616(16) 0.0705(3) 0.0605(15) Uani 0.273(11) 1 d D . P A -1
C2 C 0.3954(3) 0.29880(13) 0.3047(3) 0.0381(13) Uani 1 1 d . . . . .
C42 C 0.7120(3) 0.42772(14) 0.3015(3) 0.0356(12) Uani 1 1 d . . . . .
C23 C 0.2231(3) 0.32748(14) 0.3209(3) 0.0383(13) Uani 1 1 d . . . . .
C22 C 0.2587(3) 0.30601(13) 0.3032(3) 0.0384(13) Uani 1 1 d . . . . .
H22 H 0.240272 0.298562 0.260010 0.046 Uiso 1 1 calc R U . . .
C55 C 0.6493(3) 0.46941(14) 0.2169(3) 0.0353(12) Uani 1 1 d . . . . .
C7 C 0.3776(3) 0.34039(14) 0.1511(3) 0.0416(14) Uani 1 1 d . . . . .
H7 H 0.414900 0.345623 0.145062 0.050 Uiso 1 1 calc R U . . .
C26 C 0.3457(3) 0.30619(14) 0.4104(3) 0.0389(13) Uani 1 1 d . . . . .
C1 C 0.3718(3) 0.30855(14) 0.2413(3) 0.0376(13) Uani 1 1 d . . . . .
H1 H 0.331770 0.300231 0.210270 0.045 Uiso 1 1 calc R U . . .
C3 C 0.4537(3) 0.31174(14) 0.3505(3) 0.0381(13) Uani 1 1 d . . . . .
C27 C 0.3188(3) 0.29554(14) 0.3462(3) 0.0402(13) Uani 1 1 d . . . . .
C28 C 0.3593(3) 0.27501(13) 0.3257(3) 0.0380(13) Uani 1 1 d . . . . .
H28 H 0.391377 0.262853 0.364582 0.046 Uiso 1 1 calc R U . . .
C25 C 0.3108(3) 0.32717(14) 0.4298(3) 0.0401(13) Uani 1 1 d . . . . .
C20 C 0.1610(3) 0.37217(15) 0.2405(3) 0.0408(13) Uani 1 1 d . . . . .
C47 C 0.8674(3) 0.43683(14) 0.4605(3) 0.0364(12) Uani 1 1 d . . . . .
H47 H 0.882481 0.419478 0.494846 0.044 Uiso 1 1 calc R U . . .
C8 C 0.2757(3) 0.37287(16) 0.1197(3) 0.0425(14) Uani 1 1 d . . . . .
H8 H 0.253787 0.352316 0.112173 0.051 Uiso 1 1 calc R U . . .
C17 C 0.1676(3) 0.43247(15) 0.1833(3) 0.0451(15) Uani 1 1 d . . . . .
C57 C 0.9124(3) 0.43567(16) 0.4320(3) 0.0412(13) Uani 1 1 d . . . . .
H57A H 0.894362 0.449267 0.392352 0.049 Uiso 1 1 calc R U . . .
H57B H 0.953389 0.445671 0.462984 0.049 Uiso 1 1 calc R U . . .
C16 C 0.1666(3) 0.40202(16) 0.1533(3) 0.0427(14) Uani 1 1 d . . . . .
C15 C 0.1634(3) 0.37273(15) 0.1833(3) 0.0401(13) Uani 1 1 d . . . . .
H15 H 0.162695 0.352104 0.163519 0.048 Uiso 1 1 calc R U . . .
C21 C 0.1575(3) 0.33989(14) 0.2726(3) 0.0397(13) Uani 1 1 d . . . . .
H21 H 0.135534 0.345553 0.297787 0.048 Uiso 1 1 calc R U . . .
C11 C 0.3390(3) 0.43320(15) 0.1387(3) 0.0426(14) Uani 1 1 d . . . . .
C18 C 0.1634(3) 0.43265(16) 0.2400(4) 0.0484(15) Uani 1 1 d . . . . .
C12 C 0.2746(3) 0.43250(16) 0.1217(3) 0.0415(13) Uani 1 1 d . . . . .
C19 C 0.1628(3) 0.40278(15) 0.2704(3) 0.0425(14) Uani 1 1 d . . . . .
N1 N 0.1454(3) 0.31430(17) 0.5309(4) 0.073(2) Uani 1 1 d . . . . .
C13 C 0.2426(3) 0.40250(15) 0.1112(3) 0.0403(13) Uani 1 1 d . . . . .
N6 N 0.0593(5) 0.500000 0.1394(6) 0.073(3) Uani 1 2 d S T P . .
C14 C 0.1722(3) 0.40240(17) 0.0928(3) 0.0443(14) Uani 1 1 d . . . . .
H14 H 0.154472 0.424169 0.071190 0.053 Uiso 1 1 calc R U . . .
C38 C 0.3214(3) 0.24905(15) 0.2749(4) 0.0487(16) Uani 1 1 d . . . . .
H38A H 0.289835 0.260543 0.235582 0.058 Uiso 1 1 calc R U . . .
H38B H 0.298121 0.234998 0.290635 0.058 Uiso 1 1 calc R U . . .
O6I O 0.3286(3) 0.40739(18) 0.4764(4) 0.0898(19) Uani 1 1 d . . . . .
C60 C 0.7330(3) 0.43517(17) 0.2065(3) 0.0487(15) Uani 1 1 d . . . . .
H60A H 0.711736 0.441196 0.160417 0.058 Uiso 1 1 calc R U . . .
H60B H 0.766265 0.451952 0.230121 0.058 Uiso 1 1 calc R U . . .
O7I O 0.7461(4) 0.53993(18) 0.6017(4) 0.104(2) Uani 1 1 d . . . . .
C35 C 0.1175(3) 0.31319(17) 0.2247(4) 0.0528(17) Uani 1 1 d . . . . .
H35A H 0.120312 0.292417 0.248321 0.063 Uiso 1 1 calc R U . . .
H35B H 0.134942 0.308595 0.195484 0.063 Uiso 1 1 calc R U . . .
O3I O 0.4821(4) 0.4608(2) 0.2671(4) 0.103(2) Uani 1 1 d . . . . .
C29 C 0.3408(4) 0.31263(18) 0.1029(4) 0.0564(18) Uani 1 1 d . . . . .
H29A H 0.324699 0.321135 0.058680 0.068 Uiso 1 1 calc R U . . .
H29B H 0.303940 0.306134 0.108029 0.068 Uiso 1 1 calc R U . . .
C58 C 0.9238(3) 0.40043(18) 0.4161(4) 0.0546(17) Uani 1 1 d . . . . .
H58A H 0.944709 0.387335 0.456362 0.065 Uiso 1 1 calc R U . . .
H58B H 0.882447 0.389850 0.387843 0.065 Uiso 1 1 calc R U . . .
O25 O 0.9780(4) 0.36619(18) 0.3746(5) 0.111(3) Uani 1 1 d . . . . .
C32 C 0.1340(3) 0.3754(2) 0.0447(4) 0.0579(18) Uani 1 1 d . . . . .
H32A H 0.089623 0.375858 0.036170 0.069 Uiso 1 1 calc R U . . .
H32B H 0.152017 0.353210 0.062191 0.069 Uiso 1 1 calc R U . . .
C6S C 0.6351(4) 0.21727(19) 0.3881(4) 0.0616(19) Uani 1 1 d . . . . .
H6S H 0.647367 0.196970 0.376864 0.074 Uiso 1 1 calc R U . . .
C4S C 0.5601(4) 0.25115(19) 0.3991(5) 0.073(3) Uani 1 1 d . . . . .
H4S H 0.518368 0.253487 0.392983 0.088 Uiso 1 1 calc R U . . .
C1S C 0.1765(4) 0.33473(19) 0.5126(5) 0.066(2) Uani 1 1 d . . . . .
C13S C 0.6741(4) 0.33052(19) 0.3007(4) 0.063(2) Uani 1 1 d . . . . .
H13S H 0.701361 0.348696 0.322044 0.076 Uiso 1 1 calc R U . . .
C39 C 0.3629(4) 0.22629(18) 0.2574(5) 0.072(2) Uani 1 1 d . . . . .
H39A H 0.334561 0.214806 0.216641 0.086 Uiso 1 1 calc R U . . .
H39B H 0.391421 0.240718 0.249233 0.086 Uiso 1 1 calc R U . . .
C61 C 0.7640(5) 0.4009(2) 0.2151(5) 0.076(3) Uani 1 1 d D . . . .
H61A H 0.794939 0.402237 0.199122 0.091 Uiso 1 1 calc R U . . .
H61B H 0.788150 0.396054 0.261697 0.091 Uiso 1 1 calc R U . . .
C21S C 0.2254(6) 0.500000 -0.1083(6) 0.075(3) Uani 1 2 d S T P . .
H21S H 0.208178 0.500000 -0.153638 0.089 Uiso 1 2 calc R U P . .
O5I O 0.2651(7) 0.500000 0.2787(7) 0.121(4) Uani 1 2 d S T P . .
C9S C 0.5833(4) 0.30193(18) 0.2741(5) 0.067(2) Uani 1 1 d . . . . .
H9S H 0.545212 0.299524 0.276117 0.081 Uiso 1 1 calc R U . . .
C3S C 0.1757(5) 0.2852(2) 0.5692(5) 0.082(3) Uani 1 1 d . . . . .
H3S1 H 0.145465 0.273142 0.578063 0.122 Uiso 1 1 calc R U . . .
H3S2 H 0.190003 0.270665 0.545715 0.122 Uiso 1 1 calc R U . . .
H3S3 H 0.212100 0.292045 0.609801 0.122 Uiso 1 1 calc R U . . .
C5S C 0.5758(4) 0.2216(2) 0.3788(5) 0.077(3) Uani 1 1 d . . . . .
H5S H 0.544898 0.204719 0.358531 0.093 Uiso 1 1 calc R U . . .
C12S C 0.6931(5) 0.3070(2) 0.2704(6) 0.085(3) Uani 1 1 d . . . . .
H12S H 0.731828 0.309611 0.269633 0.101 Uiso 1 1 calc R U . . .
C8S C 0.6584(4) 0.2719(2) 0.4338(5) 0.071(2) Uani 1 1 d . . . . .
H8S H 0.688192 0.289420 0.452991 0.085 Uiso 1 1 calc R U . . .
O1I O 0.5502(4) 0.3657(2) 0.4924(5) 0.126(3) Uani 1 1 d . . . . .
O16 O 0.3668(5) 0.1759(2) 0.3109(5) 0.126(3) Uani 1 1 d . . . . .
C7S C 0.6770(4) 0.2431(2) 0.4144(5) 0.076(2) Uani 1 1 d . . . . .
H7S H 0.718362 0.241410 0.419333 0.091 Uiso 1 1 calc R U . . .
C11S C 0.6549(4) 0.2798(2) 0.2415(5) 0.078(3) Uani 1 1 d . . . . .
H11S H 0.666750 0.263202 0.220978 0.093 Uiso 1 1 calc R U . . .
C59 C 0.9633(5) 0.3992(2) 0.3841(5) 0.075(2) Uani 1 1 d . . . . .
H59A H 0.940650 0.410508 0.342039 0.090 Uiso 1 1 calc R U . . .
H59B H 1.003176 0.411454 0.410605 0.090 Uiso 1 1 calc R U . . .
C36 C 0.0475(4) 0.3231(3) 0.1845(6) 0.095(3) Uani 1 1 d . . . . .
H36A H 0.044010 0.347270 0.175268 0.114 Uiso 1 1 calc R U . . .
H36B H 0.027931 0.310934 0.143202 0.114 Uiso 1 1 calc R U . . .
O4I O 0.3416(7) 0.500000 0.2248(7) 0.140(5) Uani 1 2 d S T P . .
C19S C 0.2617(5) 0.4724(2) -0.0090(5) 0.084(3) Uani 1 1 d . . . . .
H19S H 0.269789 0.451916 0.013432 0.101 Uiso 1 1 calc R U . . .
C29S C 0.990(3) 0.5723(15) 0.767(2) 0.250 Uiso 0.273(11) 1 d D U P A -1
H29S H 0.972624 0.586662 0.785681 0.300 Uiso 0.273(11) 1 calc R U P A -1
C10S C 0.5993(5) 0.2777(2) 0.2434(6) 0.090(3) Uani 1 1 d . . . . .
H10S H 0.571601 0.259427 0.223502 0.108 Uiso 1 1 calc R U . . .
C20S C 0.2384(6) 0.4713(3) -0.0742(5) 0.097(3) Uani 1 1 d . . . . .
H20S H 0.231412 0.450482 -0.095401 0.117 Uiso 1 1 calc R U . . .
O2I O 0.5460(5) 0.4144(3) 0.3571(6) 0.143(4) Uani 1 1 d . . . . .
C28S C 1.056(3) 0.572(2) 0.794(4) 0.250 Uiso 0.273(11) 1 d D U P A -1
H28S H 1.080508 0.584065 0.832399 0.300 Uiso 0.273(11) 1 calc R U P A -1
C2S C 0.0772(5) 0.3189(3) 0.5081(7) 0.108(4) Uani 1 1 d . . . . .
H2S1 H 0.062306 0.301561 0.526529 0.162 Uiso 1 1 calc R U . . .
H2S2 H 0.070151 0.340825 0.521575 0.162 Uiso 1 1 calc R U . . .
H2S3 H 0.053983 0.317398 0.461183 0.162 Uiso 1 1 calc R U . . .
C30 C 0.3832(5) 0.2812(2) 0.1129(6) 0.088(3) Uani 1 1 d . . . . .
H30A H 0.416245 0.286843 0.101136 0.105 Uiso 1 1 calc R U . . .
H30B H 0.404670 0.274817 0.158777 0.105 Uiso 1 1 calc R U . . .
C40 C 0.4006(6) 0.2016(3) 0.3034(6) 0.101(3) Uani 1 1 d . . . . .
H40A H 0.430435 0.192121 0.290196 0.121 Uiso 1 1 calc R U . . .
H40B H 0.426098 0.212615 0.345447 0.121 Uiso 1 1 calc R U . . .
C16S C 0.426(4) 0.437(2) -0.053(4) 0.520 Uiso 0.273(11) 1 d D U P A -1
H16S H 0.419297 0.435013 -0.095813 0.624 Uiso 0.273(11) 1 calc R U P A -1
C27S C 1.086(3) 0.555(2) 0.764(4) 0.250 Uiso 0.273(11) 1 d D U P A -1
H27S H 1.130345 0.554759 0.781486 0.300 Uiso 0.273(11) 1 calc R U P A -1
C24S C -0.0652(9) 0.500000 0.0349(10) 0.119(6) Uani 1 2 d S T P . .
H24S H -0.107673 0.500000 0.000939 0.142 Uiso 1 2 calc R U P . .
O13 O 0.3952(10) 0.2263(3) 0.0842(10) 0.258(9) Uani 1 1 d . . . . .
O24 O 0.7696(9) 0.3476(5) 0.1918(10) 0.250 Uiso 1 1 d D U . . .
C31 C 0.3454(9) 0.2527(4) 0.0734(9) 0.167(8) Uani 1 1 d . . . . .
H31A H 0.321053 0.258907 0.027464 0.201 Uiso 1 1 calc R U . . .
H31B H 0.315716 0.244642 0.087978 0.201 Uiso 1 1 calc R U . . .
C22S C 0.0278(7) 0.4732(4) 0.1127(10) 0.172(9) Uani 1 1 d . . . . .
H22S H 0.047598 0.452438 0.129777 0.207 Uiso 1 1 calc R U . . .
C14S C 0.3777(18) 0.4352(15) 0.019(3) 0.250 Uiso 0.273(11) 1 d D U P A -1
H14S H 0.341601 0.430858 0.023962 0.300 Uiso 0.273(11) 1 calc R U P A -1
C33 C 0.1366(10) 0.3820(5) -0.0185(8) 0.177(8) Uani 1 1 d . . . . .
H33A H 0.115458 0.403418 -0.037031 0.212 Uiso 1 1 calc R U . . .
H33B H 0.181400 0.383993 -0.008214 0.212 Uiso 1 1 calc R U . . .
C62 C 0.7231(8) 0.3735(4) 0.1844(12) 0.188(10) Uani 1 1 d D . . . .
H37A H 0.693561 0.378224 0.138606 0.225 Uiso 1 1 calc R U . . .
H37B H 0.698749 0.367198 0.206303 0.225 Uiso 1 1 calc R U . . .
C25S C 0.979(3) 0.5373(13) 0.684(3) 0.250 Uiso 0.273(11) 1 d D U P A -1
H25S H 0.953266 0.524978 0.646031 0.300 Uiso 0.273(11) 1 calc R U P A -1
C26S C 1.045(3) 0.5384(19) 0.706(4) 0.250 Uiso 0.273(11) 1 d D U P A -1
H26S H 1.061271 0.527994 0.681438 0.300 Uiso 0.273(11) 1 calc R U P A -1
C15S C 0.377(3) 0.431(2) -0.040(2) 0.250 Uiso 0.273(11) 1 d D U P A -1
H15S H 0.338991 0.423534 -0.074433 0.300 Uiso 0.273(11) 1 calc R U P A -1
C17S C 0.486(4) 0.4469(18) -0.005(3) 0.250 Uiso 0.273(11) 1 d D U P A -1
H17S H 0.522203 0.449832 -0.009362 0.300 Uiso 0.273(11) 1 calc R U P A -1
C18S C 0.4833(15) 0.4514(12) 0.0511(16) 0.108(19) Uani 0.273(11) 1 d D . P A -1
H18S H 0.521746 0.459940 0.084819 0.130 Uiso 0.273(11) 1 calc R U P A -1
C23S C -0.0328(8) 0.5272(5) 0.0609(11) 0.198(11) Uani 1 1 d . . . . .
H23S H -0.051778 0.548126 0.043434 0.237 Uiso 1 1 calc R U . . .
C37 C 0.0141(12) 0.3146(8) 0.2222(13) 0.250 Uiso 1 1 d D U . . .
H37C H 0.026221 0.291936 0.240524 0.300 Uiso 1 1 calc R U . . .
H37D H 0.026408 0.330521 0.258053 0.300 Uiso 1 1 calc R U . . .
O15 O -0.0532(10) 0.3161(5) 0.1799(10) 0.250 Uiso 1 1 d D U . . .
O42 O 0.1633(10) 0.3314(5) -0.0455(9) 0.250 Uiso 1 1 d D U . . .
C34 C 0.1049(13) 0.3544(7) -0.0687(14) 0.250 Uiso 1 1 d D U . . .
H34A H 0.089683 0.362485 -0.113011 0.300 Uiso 1 1 calc R U . . .
H34B H 0.069722 0.343577 -0.065326 0.300 Uiso 1 1 calc R U . . .
C17' C 0.4211(15) 0.4699(5) -0.0306(10) 0.198(15) Uani 0.727(11) 1 d D . P A 1
H17' H 0.417405 0.488991 -0.055814 0.238 Uiso 0.727(11) 1 calc R U P A 1
C18' C 0.4320(17) 0.4733(5) 0.0320(10) 0.23(2) Uani 0.727(11) 1 d D . P A 1
H18' H 0.436397 0.495038 0.049267 0.271 Uiso 0.727(11) 1 calc R U P A 1
C16' C 0.4158(6) 0.4373(4) -0.0564(6) 0.080(4) Uani 0.727(11) 1 d D . P A 1
H16' H 0.414393 0.433571 -0.096482 0.096 Uiso 0.727(11) 1 calc R U P A 1
N4' N 0.4366(3) 0.44616(16) 0.0705(3) 0.0605(15) Uani 0.727(11) 1 d D . P A 1
C15' C 0.4128(12) 0.4123(4) -0.0207(8) 0.177(13) Uani 0.727(11) 1 d D . P A 1
H15' H 0.402191 0.390667 -0.039052 0.212 Uiso 0.727(11) 1 calc R U P A 1
C14' C 0.4246(9) 0.4167(4) 0.0418(7) 0.134(9) Uani 0.727(11) 1 d D . P A 1
H14' H 0.424186 0.397738 0.065278 0.161 Uiso 0.727(11) 1 calc R U P A 1
N7' N 0.9478(3) 0.55298(14) 0.7141(3) 0.0499(13) Uani 0.727(11) 1 d D . P A 1
C25' C 0.9812(7) 0.5297(4) 0.7557(7) 0.096(5) Uani 0.727(11) 1 d D . P A 1
H25' H 0.962313 0.508630 0.752985 0.115 Uiso 0.727(11) 1 calc R U P A 1
C26' C 1.0437(7) 0.5350(5) 0.8037(8) 0.121(6) Uani 0.727(11) 1 d D . P A 1
H26' H 1.065658 0.518166 0.834726 0.145 Uiso 0.727(11) 1 calc R U P A 1
C27' C 1.0719(7) 0.5633(4) 0.8057(8) 0.118(8) Uani 0.727(11) 1 d D . P A 1
H27' H 1.116013 0.566187 0.833119 0.142 Uiso 0.727(11) 1 calc R U P A 1
C28' C 1.0351(5) 0.5883(3) 0.7669(6) 0.073(4) Uani 0.727(11) 1 d D . P A 1
H28' H 1.051991 0.610012 0.770748 0.087 Uiso 0.727(11) 1 calc R U P A 1
C29' C 0.9736(5) 0.5819(3) 0.7222(6) 0.063(3) Uani 0.727(11) 1 d D . P A 1
H29' H 0.948713 0.599662 0.695797 0.076 Uiso 0.727(11) 1 calc R U P A 1

loop_
_atom_site_aniso_label
_atom_site_aniso_U_11
_atom_site_aniso_U_22
_atom_site_aniso_U_33
_atom_site_aniso_U_23
_atom_site_aniso_U_13
_atom_site_aniso_U_12
NI2 0.0339(5) 0.0367(5) 0.0534(6) 0.0043(4) 0.0230(5) -0.0025(4)
NI6 0.0373(6) 0.0390(6) 0.0519(6) -0.0050(4) 0.0231(5) 0.0034(4)
NI4 0.0376(8) 0.0364(7) 0.0513(9) 0.000 0.0252(7) 0.000
NI1 0.0353(5) 0.0350(5) 0.0548(6) 0.0045(4) 0.0246(5) -0.0005(4)
NI3 0.0360(6) 0.0328(5) 0.0725(8) 0.0034(5) 0.0266(5) 0.0000(4)
NI7 0.0566(7) 0.0324(5) 0.0572(7) 0.0009(4) 0.0380(6) 0.0012(4)
NI5 0.0726(11) 0.0404(8) 0.0708(11) 0.000 0.0525(10) 0.000
O17 0.032(2) 0.037(2) 0.051(2) 0.0028(18) 0.0212(19) -0.0020(16)
O23 0.034(2) 0.031(2) 0.054(2) 0.0023(17) 0.0213(19) -0.0003(16)
O19 0.034(2) 0.040(2) 0.045(2) 0.0020(17) 0.0215(18) -0.0028(16)
O4 0.033(2) 0.037(2) 0.059(3) 0.0016(18) 0.024(2) -0.0009(17)
O12 0.035(2) 0.037(2) 0.054(3) -0.0030(18) 0.0229(19) 0.0026(17)
O11 0.038(2) 0.042(2) 0.054(3) -0.0040(19) 0.025(2) 0.0019(18)
O1 0.038(2) 0.035(2) 0.059(3) 0.0059(19) 0.027(2) 0.0018(17)
O18 0.038(2) 0.039(2) 0.053(3) 0.0051(18) 0.025(2) -0.0048(17)
O10 0.037(2) 0.038(2) 0.055(3) -0.0067(18) 0.025(2) 0.0014(17)
O2 0.034(2) 0.040(2) 0.056(3) 0.0093(19) 0.022(2) -0.0019(17)
O3 0.038(2) 0.034(2) 0.059(3) 0.0036(18) 0.027(2) -0.0009(17)
O20 0.048(2) 0.034(2) 0.050(2) 0.0000(18) 0.028(2) -0.0039(18)
O6 0.041(2) 0.040(2) 0.066(3) 0.010(2) 0.034(2) 0.0060(18)
O9 0.061(3) 0.035(2) 0.059(3) 0.0005(19) 0.041(2) 0.0001(19)
O21 0.062(4) 0.034(3) 0.055(4) 0.000 0.039(3) 0.000
O22 0.030(3) 0.033(3) 0.081(5) 0.000 0.025(3) 0.000
O7 0.062(3) 0.039(2) 0.068(3) 0.001(2) 0.048(3) -0.001(2)
O5 0.037(2) 0.033(2) 0.075(3) 0.006(2) 0.029(2) -0.0012(17)
O00Q 0.053(3) 0.045(2) 0.064(3) -0.001(2) 0.033(2) -0.002(2)
O8 0.091(4) 0.030(2) 0.081(3) -0.002(2) 0.065(3) -0.002(2)
N2 0.047(3) 0.036(3) 0.060(3) 0.003(2) 0.030(3) 0.005(2)
N7 0.053(3) 0.048(3) 0.052(3) 0.006(3) 0.027(3) -0.003(3)
N5 0.046(4) 0.037(4) 0.048(4) 0.000 0.025(3) 0.000
N3 0.042(3) 0.038(3) 0.065(4) 0.003(2) 0.029(3) 0.006(2)
C51 0.040(4) 0.030(4) 0.054(5) 0.000 0.031(4) 0.000
C10 0.035(3) 0.039(3) 0.046(3) 0.003(3) 0.022(3) -0.002(2)
C4 0.030(3) 0.028(3) 0.058(4) 0.000(2) 0.025(3) -0.001(2)
C45 0.032(3) 0.032(3) 0.049(3) -0.003(2) 0.022(3) 0.003(2)
C53 0.034(4) 0.034(4) 0.049(5) 0.000 0.020(4) 0.000
C41 0.032(3) 0.037(3) 0.051(4) -0.001(2) 0.027(3) 0.002(2)
C56 0.036(3) 0.037(3) 0.041(3) -0.004(2) 0.021(3) 0.001(2)
C52 0.036(4) 0.039(4) 0.042(4) 0.000 0.026(4) 0.000
C49 0.025(3) 0.041(3) 0.048(3) -0.006(3) 0.018(2) -0.002(2)
C44 0.034(3) 0.030(3) 0.049(3) 0.000(2) 0.022(3) -0.001(2)
C5 0.034(3) 0.028(3) 0.055(4) 0.003(2) 0.026(3) 0.000(2)
C24 0.038(3) 0.024(3) 0.064(4) -0.003(2) 0.031(3) -0.004(2)
C54 0.038(3) 0.034(3) 0.044(3) -0.001(2) 0.022(3) -0.002(2)
C46 0.030(3) 0.030(3) 0.048(3) -0.001(2) 0.023(3) 0.003(2)
C43 0.032(3) 0.029(3) 0.050(3) -0.002(2) 0.022(3) 0.002(2)
C50 0.032(3) 0.033(3) 0.048(3) 0.000(2) 0.021(3) -0.002(2)
C48 0.029(4) 0.040(4) 0.049(5) 0.000 0.022(4) 0.000
C6 0.039(3) 0.029(3) 0.055(4) -0.002(2) 0.028(3) 0.002(2)
C9 0.040(3) 0.038(3) 0.044(3) -0.002(2) 0.025(3) -0.002(2)
N4 0.058(4) 0.058(4) 0.063(4) 0.002(3) 0.027(3) -0.007(3)
C2 0.039(3) 0.024(3) 0.059(4) -0.003(2) 0.029(3) -0.002(2)
C42 0.033(3) 0.031(3) 0.047(3) -0.001(2) 0.023(3) 0.003(2)
C23 0.039(3) 0.029(3) 0.052(4) -0.003(2) 0.026(3) -0.010(2)
C22 0.038(3) 0.026(3) 0.057(4) -0.005(2) 0.028(3) -0.008(2)
C55 0.038(3) 0.035(3) 0.038(3) -0.002(2) 0.023(3) -0.001(2)
C7 0.045(3) 0.036(3) 0.052(4) -0.007(3) 0.030(3) -0.006(3)
C26 0.035(3) 0.027(3) 0.060(4) -0.001(2) 0.027(3) -0.003(2)
C1 0.033(3) 0.030(3) 0.051(4) -0.006(2) 0.021(3) -0.003(2)
C3 0.039(3) 0.028(3) 0.054(4) 0.005(2) 0.028(3) 0.004(2)
C27 0.043(3) 0.027(3) 0.060(4) 0.000(3) 0.031(3) -0.004(2)
C28 0.041(3) 0.025(3) 0.057(4) -0.004(2) 0.031(3) -0.004(2)
C25 0.038(3) 0.033(3) 0.054(4) -0.008(3) 0.027(3) -0.007(2)
C20 0.036(3) 0.036(3) 0.054(4) -0.002(3) 0.024(3) -0.003(2)
C47 0.028(3) 0.038(3) 0.046(3) 0.000(2) 0.020(3) 0.003(2)
C8 0.043(3) 0.044(3) 0.044(3) -0.006(3) 0.024(3) -0.004(3)
C17 0.050(4) 0.035(3) 0.065(4) 0.000(3) 0.039(3) -0.003(3)
C57 0.031(3) 0.047(3) 0.050(4) -0.002(3) 0.023(3) 0.000(2)
C16 0.036(3) 0.044(3) 0.055(4) -0.003(3) 0.028(3) -0.006(3)
C15 0.033(3) 0.036(3) 0.052(4) -0.009(3) 0.021(3) -0.006(2)
C21 0.037(3) 0.031(3) 0.055(4) -0.005(3) 0.025(3) -0.007(2)
C11 0.043(3) 0.039(3) 0.052(4) 0.005(3) 0.028(3) 0.002(3)
C18 0.060(4) 0.034(3) 0.068(4) -0.001(3) 0.044(4) 0.000(3)
C12 0.042(3) 0.044(3) 0.048(3) 0.007(3) 0.029(3) 0.003(3)
C19 0.047(3) 0.033(3) 0.057(4) -0.005(3) 0.032(3) -0.008(2)
N1 0.067(4) 0.055(4) 0.112(6) -0.016(4) 0.057(4) -0.012(3)
C13 0.035(3) 0.045(3) 0.044(3) 0.000(3) 0.022(3) -0.002(2)
N6 0.055(5) 0.083(7) 0.094(8) 0.000 0.046(6) 0.000
C14 0.037(3) 0.049(4) 0.051(4) -0.002(3) 0.024(3) 0.000(3)
C38 0.058(4) 0.030(3) 0.071(4) -0.008(3) 0.041(4) -0.009(3)
O6I 0.084(4) 0.085(4) 0.110(5) 0.009(4) 0.055(4) 0.002(4)
C60 0.047(4) 0.052(4) 0.055(4) 0.000(3) 0.030(3) 0.006(3)
O7I 0.085(5) 0.077(4) 0.137(7) -0.001(4) 0.043(5) -0.005(4)
C35 0.044(4) 0.039(3) 0.070(5) -0.006(3) 0.024(3) -0.011(3)
O3I 0.114(6) 0.099(5) 0.109(6) -0.028(4) 0.066(5) -0.013(4)
C29 0.062(4) 0.052(4) 0.062(4) -0.021(3) 0.036(4) -0.014(3)
C58 0.050(4) 0.049(4) 0.072(5) -0.001(3) 0.036(4) 0.005(3)
O25 0.141(7) 0.071(4) 0.168(8) -0.021(5) 0.112(7) 0.004(4)
C32 0.042(4) 0.066(5) 0.063(5) -0.013(4) 0.023(3) -0.006(3)
C6S 0.068(5) 0.051(4) 0.069(5) -0.004(4) 0.036(4) 0.014(4)
C4S 0.050(4) 0.043(4) 0.128(8) -0.013(4) 0.044(5) 0.000(3)
C1S 0.053(4) 0.048(4) 0.110(7) -0.003(4) 0.050(5) -0.005(3)
C13S 0.057(4) 0.044(4) 0.094(6) 0.000(4) 0.041(4) 0.005(3)
C39 0.089(6) 0.034(4) 0.118(7) -0.016(4) 0.070(6) -0.009(4)
C61 0.087(6) 0.082(6) 0.076(6) 0.000(5) 0.053(5) 0.033(5)
C21S 0.084(9) 0.087(9) 0.048(6) 0.000 0.028(6) 0.000
O5I 0.144(11) 0.099(8) 0.145(11) 0.000 0.089(9) 0.000
C9S 0.062(5) 0.038(4) 0.110(7) -0.002(4) 0.048(5) 0.004(3)
C3S 0.091(7) 0.083(6) 0.075(6) 0.010(5) 0.043(5) -0.018(5)
C5S 0.062(5) 0.047(4) 0.117(8) -0.024(5) 0.038(5) -0.004(4)
C12S 0.079(6) 0.058(5) 0.138(9) 0.006(5) 0.069(6) 0.022(4)
C8S 0.058(5) 0.058(5) 0.108(7) -0.006(4) 0.049(5) -0.003(4)
O1I 0.105(6) 0.089(5) 0.185(9) -0.022(6) 0.070(6) 0.003(4)
O16 0.136(7) 0.080(5) 0.196(10) 0.006(6) 0.108(7) -0.005(5)
C7S 0.058(5) 0.070(5) 0.107(7) -0.012(5) 0.047(5) 0.012(4)
C11S 0.070(5) 0.043(4) 0.127(8) -0.010(5) 0.053(6) 0.011(4)
C59 0.079(6) 0.066(5) 0.102(7) -0.017(5) 0.062(5) -0.001(4)
C36 0.046(5) 0.083(7) 0.128(9) -0.010(6) 0.020(5) -0.019(4)
O4I 0.153(12) 0.161(13) 0.106(9) 0.000 0.062(9) 0.000
C19S 0.123(8) 0.064(5) 0.066(6) 0.002(4) 0.046(6) -0.005(5)
C10S 0.070(6) 0.048(5) 0.146(10) -0.014(5) 0.047(6) 0.003(4)
C20S 0.137(10) 0.080(7) 0.084(7) -0.022(5) 0.061(7) -0.027(6)
O2I 0.162(9) 0.124(7) 0.161(9) -0.006(7) 0.092(8) 0.018(7)
C2S 0.082(7) 0.079(7) 0.191(13) -0.022(7) 0.088(8) -0.020(5)
C30 0.111(8) 0.059(5) 0.111(8) -0.013(5) 0.067(7) 0.006(5)
C40 0.107(8) 0.064(6) 0.119(9) -0.010(6) 0.044(7) 0.008(6)
C24S 0.079(11) 0.17(2) 0.102(13) 0.000 0.037(10) 0.000
O13 0.33(2) 0.122(10) 0.36(2) -0.046(13) 0.20(2) 0.043(12)
C31 0.23(2) 0.083(9) 0.194(17) -0.032(10) 0.103(16) 0.037(10)
C22S 0.081(8) 0.094(9) 0.25(2) 0.014(11) 0.004(11) -0.024(7)
C33 0.21(2) 0.144(15) 0.124(13) -0.039(11) 0.044(13) 0.030(14)
C62 0.176(18) 0.098(11) 0.33(3) -0.014(15) 0.16(2) 0.027(11)
C18S 0.09(3) 0.19(5) 0.046(18) -0.03(2) 0.039(19) -0.08(3)
C23S 0.095(11) 0.135(15) 0.25(2) 0.027(14) -0.007(13) 0.023(10)
C17' 0.32(4) 0.20(3) 0.099(15) -0.014(16) 0.12(2) -0.12(3)
C18' 0.37(5) 0.121(19) 0.091(15) 0.031(13) 0.04(2) -0.07(2)
C16' 0.086(9) 0.094(10) 0.055(7) -0.002(6) 0.031(6) -0.018(7)
N4' 0.058(4) 0.058(4) 0.063(4) 0.002(3) 0.027(3) -0.007(3)
C15' 0.35(4) 0.102(14) 0.101(14) -0.043(11) 0.13(2) -0.056(19)
C14' 0.23(3) 0.103(13) 0.092(12) -0.018(10) 0.094(15) -0.052(14)
N7' 0.053(3) 0.048(3) 0.052(3) 0.006(3) 0.027(3) -0.003(3)
C25' 0.101(11) 0.085(10) 0.114(12) 0.006(9) 0.062(10) -0.002(8)
C26' 0.083(11) 0.147(17) 0.102(13) 0.022(11) 0.022(9) 0.002(11)
C27' 0.094(11) 0.134(15) 0.086(10) 0.025(10) 0.012(9) -0.068(11)
C28' 0.048(6) 0.076(8) 0.101(10) -0.008(7) 0.040(6) -0.015(5)
C29' 0.048(6) 0.057(6) 0.091(8) -0.008(5) 0.039(6) -0.006(5)

loop_
_atom_type_symbol
_atom_type_description
_atom_type_scat_dispersion_real
_atom_type_scat_dispersion_imag
_atom_type_scat_source
C C 0.0181 0.0091 'International Tables Vol C Tables 4.2.6.8 and 6.1.1.4'
H H 0.0000 0.0000 'International Tables Vol C Tables 4.2.6.8 and 6.1.1.4'
N N 0.0311 0.0180 'International Tables Vol C Tables 4.2.6.8 and 6.1.1.4'
O O 0.0492 0.0322 'International Tables Vol C Tables 4.2.6.8 and 6.1.1.4'
Ni Ni -3.0029 0.5091 'International Tables Vol C Tables 4.2.6.8 and 6.1.1.4'

loop_
_geom_angle_atom_site_label_1
_geom_angle_atom_site_label_2
_geom_angle_atom_site_label_3
_geom_angle
_geom_angle_site_symmetry_1
_geom_angle_site_symmetry_3
O18 NI2 O2 98.35(18) . .
O18 NI2 O3 168.86(18) . .
O2 NI2 O3 83.30(17) . .
O18 NI2 O17 83.38(17) . .
O2 NI2 O17 170.01(17) . .
O3 NI2 O17 93.14(17) . .
O18 NI2 N3 98.7(2) . .
O2 NI2 N3 98.0(2) . .
O3 NI2 N3 91.9(2) . .
O17 NI2 N3 91.40(19) . .
O18 NI2 O2I 82.3(3) . .
O2 NI2 O2I 83.4(3) . .
O3 NI2 O2I 87.0(3) . .
O17 NI2 O2I 87.1(3) . .
N3 NI2 O2I 178.1(3) . .
O11 NI6 O18 99.65(17) . 2_656
O11 NI6 O19 175.75(18) . 2_656
O18 NI6 O19 83.39(16) 2_656 2_656
O11 NI6 O10 83.72(17) . .
O18 NI6 O10 173.94(18) 2_656 .
O19 NI6 O10 93.00(17) 2_656 .
O11 NI6 O00Q 94.44(18) . .
O18 NI6 O00Q 93.12(19) 2_656 .
O19 NI6 O00Q 88.33(18) 2_656 .
O10 NI6 O00Q 91.63(19) . .
O11 NI6 O6I 85.0(2) . .
O18 NI6 O6I 86.1(2) 2_656 .
O19 NI6 O6I 92.3(2) 2_656 .
O10 NI6 O6I 89.2(2) . .
O00Q NI6 O6I 178.9(3) . .
O5 NI4 O5 97.8(2) . 6_565
O5 NI4 O6 171.2(2) . 6_565
O5 NI4 O6 83.44(16) 6_565 6_565
O5 NI4 O6 83.44(16) . .
O5 NI4 O6 171.2(2) 6_565 .
O6 NI4 O6 94.1(2) 6_565 .
O5 NI4 N5 97.2(2) . .
O5 NI4 N5 97.2(2) 6_565 .
O6 NI4 N5 91.3(2) 6_565 .
O6 NI4 N5 91.3(2) . .
O5 NI4 O4I 82.7(3) . .
O5 NI4 O4I 82.7(3) 6_565 .
O6 NI4 O4I 88.8(3) 6_565 .
O6 NI4 O4I 88.8(3) . .
N5 NI4 O4I 179.9(5) . .
O11 NI1 O2 99.09(17) 2_656 .
O11 NI1 O1 171.82(18) 2_656 .
O2 NI1 O1 83.23(17) . .
O11 NI1 O12 83.49(17) 2_656 2_656
O2 NI1 O12 171.42(18) . 2_656
O1 NI1 O12 93.12(17) . 2_656
O11 NI1 N2 95.2(2) 2_656 .
O2 NI1 N2 94.2(2) . .
O1 NI1 N2 92.48(19) . .
O12 NI1 N2 93.7(2) 2_656 .
O11 NI1 O1I 82.7(3) 2_656 .
O2 NI1 O1I 85.4(3) . .
O1 NI1 O1I 89.7(3) . .
O12 NI1 O1I 86.8(3) 2_656 .
N2 NI1 O1I 177.7(3) . .
O22 NI3 O4 174.6(2) . .
O22 NI3 O5 99.6(2) . .
O4 NI3 O5 83.72(16) . .
O22 NI3 O23 83.56(19) . .
O4 NI3 O23 92.85(16) . .
O5 NI3 O23 174.95(19) . .
O22 NI3 N4' 94.9(3) . .
O4 NI3 N4' 89.1(2) . .
O5 NI3 N4' 93.6(2) . .
O23 NI3 N4' 90.0(2) . .
O22 NI3 N4 94.9(3) . .
O4 NI3 N4 89.1(2) . .
O5 NI3 N4 93.6(2) . .
O23 NI3 N4 90.0(2) . .
N4'a NI3 N4 0.0 . .
O22 NI3 O3I 85.0(3) . .
O4 NI3 O3I 91.1(3) . .
O5 NI3 O3I 85.4(3) . .
O23 NI3 O3I 90.9(3) . .
N4'a NI3 O3I 179.0(3) . .
N4 NI3 O3I 179.0(3) . .
O21 NI7 O8 99.2(2) . 5_666
O21 NI7 O9 174.8(2) . 5_666
O8 NI7 O9 83.70(17) 5_666 5_666
O21 NI7 O20 84.0(2) . 6_565
O8 NI7 O20 175.96(19) 5_666 6_565
O9 NI7 O20 92.95(17) 5_666 6_565
O21 NI7 N7 94.3(3) . .
O8 NI7 N7 90.8(2) 5_666 .
O9 NI7 N7 90.0(2) 5_666 .
O20 NI7 N7 91.5(2) 6_565 .
O21 NI7 N7' 94.3(3) . .
O8 NI7 N7' 90.8(2) 5_666 .
O9 NI7 N7' 90.0(2) 5_666 .
O20 NI7 N7' 91.5(2) 6_565 .
N7 NI7 N7' 0.0 . .
O21 NI7 O7I 86.3(3) . .
O8 NI7 O7I 84.6(3) 5_666 .
O9 NI7 O7I 89.6(2) 5_666 .
O20 NI7 O7I 93.2(3) 6_565 .
N7 NI7 O7I 175.3(3) . .
N7'a NI7 O7I 175.3(3) . .
O7 NI5 O7 96.0(3) 6_565 .
O7 NI5 O8 170.7(2) 6_565 .
O7 NI5 O8 82.60(18) . .
O7 NI5 O8 82.60(18) 6_565 6_565
O7 NI5 O8 170.7(2) . 6_565
O8 NI5 O8 97.3(3) . 6_565
O7 NI5 N6 89.6(2) 6_565 .
O7 NI5 N6 89.6(2) . .
O8 NI5 N6 99.5(3) . .
O8 NI5 N6 99.5(2) 6_565 .
O7 NI5 O5I 88.8(3) 6_565 .
O7 NI5 O5I 88.8(3) . .
O8 NI5 O5I 82.0(3) . .
O8 NI5 O5I 82.0(3) 6_565 .
N6 NI5 O5I 177.7(4) . .
C43 O17 NI2 109.5(4) . .
C54 O23 NI3 109.6(3) . .
C45 O19 NI6 109.1(3) . 2_656
C10 O4 NI3 109.8(3) . .
C26 O12 NI1 109.9(3) . 2_656
C25 O11 NI6 109.3(4) . .
C25 O11 NI1 110.1(3) . 2_656
NI6 O11 NI1 139.9(2) . 2_656
C3 O1 NI1 109.1(3) . .
C44 O18 NI2 109.2(4) . .
C44 O18 NI6 108.8(4) . 2_656
NI2 O18 NI6 139.5(2) . 2_656
C24 O10 NI6 109.7(4) . .
C4 O2 NI2 109.7(4) . .
C4 O2 NI1 108.5(3) . .
NI2 O2 NI1 139.1(2) . .
C5 O3 NI2 109.7(4) . .
C50 O20 NI7 109.8(3) . 6_565
C12 O6 NI4 110.1(3) . .
C19 O9 NI7 108.9(4) . 5_666
C51 O21 NI7 109.32(17) . .
C51 O21 NI7 109.31(17) . 6_565
NI7 O21 NI7 140.9(3) . 6_565
C53 O22 NI3 109.96(15) . 6_565
C53 O22 NI3 109.96(15) . .
NI3 O22 NI3 139.8(3) 6_565 .
C17 O7 NI5 110.9(4) . .
C11 O5 NI4 109.5(4) . .
C11 O5 NI3 109.1(4) . .
NI4 O5 NI3 141.2(2) . .
C1S O00Q NI6 120.8(5) . .
C18 O8 NI7 108.8(4) . 5_666
C18 O8 NI5 109.8(4) . .
NI7 O8 NI5 141.1(2) 5_666 .
C4S N2 C8S 117.1(6) . .
C4S N2 NI1 121.3(5) . .
C8S N2 NI1 121.6(5) . .
C29'a N7 C25' 116.9(10) . .
C29'a N7 C29S 44(3) . .
C25'a N7 C29S 79(3) . .
C29'a N7 C25S 98(3) . .
C25'a N7 C25S 77(2) . .
C29S N7 C25S 111(3) . .
C29'a N7 NI7 120.7(6) . .
C25'a N7 NI7 120.1(7) . .
C29S N7 NI7 139(3) . .
C25S N7 NI7 109(3) . .
C19S N5 C19S 115.0(10) . 6_565
C19S N5 NI4 122.5(5) . .
C19S N5 NI4 122.5(5) 6_565 .
C9S N3 C13S 118.0(6) . .
C9S N3 NI2 120.9(5) . .
C13S N3 NI2 120.4(5) . .
O21 C51 C50 120.0(4) . 6_565
O21 C51 C50 120.0(4) . .
C50 C51 C50 120.0(8) 6_565 .
C9 C10 O4 122.4(5) . .
C9 C10 C11 121.7(5) . .
O4 C10 C11 116.0(5) . .
O2 C4 C5 119.7(5) . .
O2 C4 C3 120.6(6) . .
C5 C4 C3 119.7(5) . .
O19 C45 C46 123.4(5) . .
O19 C45 C44 117.2(5) . .
C46 C45 C44 119.4(6) . .
O22 C53 C54 119.6(4) . 6_565
O22 C53 C54 119.6(4) . .
C54 C53 C54 120.7(7) 6_565 .
C42 C41 C46 123.9(5) . .
C42 C41 H41 118.1 . .
C46 C41 H41 118.1 . .
C55 C56 C42 110.1(5) . .
C55 C56 C60 112.9(5) . .
C42 C56 C60 113.2(5) . .
C55 C56 H56 106.7 . .
C42 C56 H56 106.7 . .
C60 C56 H56 106.7 . .
C55 C52 C55 122.6(7) . 6_565
C55 C52 H52 118.7 . .
C55 C52 H52 118.7 6_565 .
C48 C49 C50 118.3(6) . .
C48 C49 C47 122.3(6) . .
C50 C49 C47 119.3(5) . .
O18 C44 C43 119.7(5) . .
O18 C44 C45 119.1(5) . .
C43 C44 C45 121.1(5) . .
O3 C5 C4 116.6(5) . .
O3 C5 C6 122.1(5) . .
C4 C5 C6 121.3(5) . .
C23 C24 O10 122.3(5) . .
C23 C24 C25 122.0(5) . .
O10 C24 C25 115.7(5) . .
O23 C54 C53 117.3(5) . .
O23 C54 C55 122.6(5) . .
C53 C54 C55 120.1(5) . .
C41 C46 C45 118.2(5) . .
C41 C46 C47 122.2(5) . .
C45 C46 C47 119.6(5) . .
O17 C43 C44 117.0(5) . .
O17 C43 C42 123.1(5) . .
C44 C43 C42 119.9(5) . .
O20 C50 C49 123.2(5) . .
O20 C50 C51 116.8(5) . .
C49 C50 C51 120.0(5) . .
C49 C48 C49 123.3(8) 6_565 .
C49 C48 H48 118.4 6_565 .
C49 C48 H48 118.4 . .
C5 C6 C1 117.3(6) . .
C5 C6 C7 120.1(5) . .
C1 C6 C7 122.6(5) . .
C10 C9 C8 118.2(6) . .
C10 C9 C7 119.8(5) . .
C8 C9 C7 121.9(5) . .
C14'a N4 C18' 115.4(12) . .
C14'a N4 C14S 53(2) . .
C18'a N4 C14S 87(3) . .
C14'a N4 C18S 88.4(18) . .
C18'a N4 C18S 60(2) . .
C14S N4 C18S 113(3) . .
C14'a N4 NI3 124.0(8) . .
C18'a N4 NI3 120.6(10) . .
C14S N4 NI3 127(3) . .
C18S N4 NI3 120.1(13) . .
C1 C2 C3 118.2(5) . .
C1 C2 C28 122.2(5) . .
C3 C2 C28 119.5(6) . .
C41 C42 C43 117.4(5) . .
C41 C42 C56 123.4(5) . .
C43 C42 C56 119.3(5) . .
C24 C23 C22 117.5(6) . .
C24 C23 C21 120.2(5) . .
C22 C23 C21 122.3(6) . .
C27 C22 C23 122.6(6) . .
C27 C22 H22 118.7 . .
C23 C22 H22 118.7 . .
C52 C55 C54 118.0(5) . .
C52 C55 C56 122.5(5) . .
C54 C55 C56 119.3(5) . .
C6 C7 C9 109.8(5) . .
C6 C7 C29 113.7(5) . .
C9 C7 C29 113.7(6) . .
C6 C7 H7 106.4 . .
C9 C7 H7 106.4 . .
C29 C7 H7 106.4 . .
O12 C26 C27 123.0(5) . .
O12 C26 C25 117.0(5) . .
C27 C26 C25 120.0(6) . .
C2 C1 C6 123.3(5) . .
C2 C1 H1 118.3 . .
C6 C1 H1 118.3 . .
O1 C3 C2 124.0(5) . .
O1 C3 C4 115.9(5) . .
C2 C3 C4 120.1(6) . .
C22 C27 C26 118.7(5) . .
C22 C27 C28 122.4(6) . .
C26 C27 C28 118.6(5) . .
C38 C28 C27 113.1(5) . .
C38 C28 C2 112.7(5) . .
C27 C28 C2 108.7(4) . .
C38 C28 H28 107.4 . .
C27 C28 H28 107.4 . .
C2 C28 H28 107.4 . .
O11 C25 C24 121.5(5) . .
O11 C25 C26 119.4(5) . .
C24 C25 C26 119.1(6) . .
C15 C20 C19 118.3(6) . .
C15 C20 C21 122.8(5) . .
C19 C20 C21 118.9(5) . .
C49 C47 C46 110.3(4) . .
C49 C47 C57 113.6(5) . .
C46 C47 C57 112.8(5) . .
C49 C47 H47 106.5 . .
C46 C47 H47 106.5 . .
C57 C47 H47 106.5 . .
C13 C8 C9 121.6(6) . .
C13 C8 H8 119.2 . .
C9 C8 H8 119.2 . .
O7 C17 C18 116.8(5) . .
O7 C17 C16 123.2(6) . .
C18 C17 C16 120.0(6) . .
C58 C57 C47 112.9(5) . .
C58 C57 H57A 109.0 . .
C47 C57 H57A 109.0 . .
C58 C57 H57B 109.0 . .
C47 C57 H57B 109.0 . .
H57A C57 H57B 107.8 . .
C15 C16 C17 117.6(6) . .
C15 C16 C14 123.3(6) . .
C17 C16 C14 119.1(6) . .
C20 C15 C16 123.6(6) . .
C20 C15 H15 118.2 . .
C16 C15 H15 118.2 . .
C35 C21 C23 112.7(5) . .
C35 C21 C20 113.2(6) . .
C23 C21 C20 111.5(5) . .
C35 C21 H21 106.3 . .
C23 C21 H21 106.3 . .
C20 C21 H21 106.3 . .
O5 C11 C10 120.8(5) . .
O5 C11 C12 120.7(5) . .
C10 C11 C12 118.5(6) . .
O8 C18 C17 119.3(6) . .
O8 C18 C19 119.7(6) . .
C17 C18 C19 121.0(6) . .
O6 C12 C13 123.4(5) . .
O6 C12 C11 115.9(5) . .
C13 C12 C11 120.8(6) . .
O9 C19 C18 118.0(5) . .
O9 C19 C20 122.6(5) . .
C18 C19 C20 119.4(6) . .
C1S N1 C3S 121.1(7) . .
C1S N1 C2S 120.8(9) . .
C3S N1 C2S 117.9(8) . .
C12 C13 C8 119.1(5) . .
C12 C13 C14 119.8(5) . .
C8 C13 C14 121.1(5) . .
C22S N6 C22S 112.7(16) . 6_565
C22S N6 NI5 123.2(8) . .
C22S N6 NI5 123.2(8) 6_565 .
C16 C14 C32 114.0(6) . .
C16 C14 C13 109.0(5) . .
C32 C14 C13 113.7(5) . .
C16 C14 H14 106.5 . .
C32 C14 H14 106.5 . .
C13 C14 H14 106.5 . .
C28 C38 C39 113.5(6) . .
C28 C38 H38A 108.9 . .
C39 C38 H38A 108.9 . .
C28 C38 H38B 108.9 . .
C39 C38 H38B 108.9 . .
H38A C38 H38B 107.7 . .
C61 C60 C56 113.1(6) . .
C61 C60 H60A 109.0 . .
C56 C60 H60A 109.0 . .
C61 C60 H60B 109.0 . .
C56 C60 H60B 109.0 . .
H60A C60 H60B 107.8 . .
C21 C35 C36 113.0(6) . .
C21 C35 H35A 109.0 . .
C36 C35 H35A 109.0 . .
C21 C35 H35B 109.0 . .
C36 C35 H35B 109.0 . .
H35A C35 H35B 107.8 . .
C7 C29 C30 111.8(7) . .
C7 C29 H29A 109.3 . .
C30 C29 H29A 109.3 . .
C7 C29 H29B 109.3 . .
C30 C29 H29B 109.3 . .
H29A C29 H29B 107.9 . .
C59 C58 C57 113.4(6) . .
C59 C58 H58A 108.9 . .
C57 C58 H58A 108.9 . .
C59 C58 H58B 108.9 . .
C57 C58 H58B 108.9 . .
H58A C58 H58B 107.7 . .
C14 C32 C33 108.1(9) . .
C14 C32 H32A 110.1 . .
C33 C32 H32A 110.1 . .
C14 C32 H32B 110.1 . .
C33 C32 H32B 110.1 . .
H32A C32 H32B 108.4 . .
C5S C6S C7S 117.9(7) . .
C5S C6S H6S 121.0 . .
C7S C6S H6S 121.0 . .
N2 C4S C5S 123.2(7) . .
N2 C4S H4S 118.4 . .
C5S C4S H4S 118.4 . .
O00Q C1S N1 124.9(8) . .
N3 C13S C12S 122.5(8) . .
N3 C13S H13S 118.8 . .
C12S C13S H13S 118.8 . .
C40 C39 C38 117.3(9) . .
C40 C39 H39A 108.0 . .
C38 C39 H39A 108.0 . .
C40 C39 H39B 108.0 . .
C38 C39 H39B 108.0 . .
H39A C39 H39B 107.2 . .
C62 C61 C60 116.9(9) . .
C62 C61 H61A 108.1 . .
C60 C61 H61A 108.1 . .
C62 C61 H61B 108.1 . .
C60 C61 H61B 108.1 . .
H61A C61 H61B 107.3 . .
C20S C21S C20S 116.4(12) 6_565 .
C20S C21S H21S 121.8 6_565 .
C20S C21S H21S 121.8 . .
N3 C9S C10S 122.5(8) . .
N3 C9S H9S 118.8 . .
C10S C9S H9S 118.8 . .
N1 C3S H3S1 109.5 . .
N1 C3S H3S2 109.5 . .
H3S1 C3S H3S2 109.5 . .
N1 C3S H3S3 109.5 . .
H3S1 C3S H3S3 109.5 . .
H3S2 C3S H3S3 109.5 . .
C6S C5S C4S 119.7(8) . .
C6S C5S H5S 120.1 . .
C4S C5S H5S 120.1 . .
C11S C12S C13S 119.1(8) . .
C11S C12S H12S 120.5 . .
C13S C12S H12S 120.5 . .
N2 C8S C7S 122.4(8) . .
N2 C8S H8S 118.8 . .
C7S C8S H8S 118.8 . .
C6S C7S C8S 119.5(7) . .
C6S C7S H7S 120.2 . .
C8S C7S H7S 120.2 . .
C10S C11S C12S 117.7(8) . .
C10S C11S H11S 121.1 . .
C12S C11S H11S 121.1 . .
O25 C59 C58 112.8(8) . .
O25 C59 H59A 109.0 . .
C58 C59 H59A 109.0 . .
O25 C59 H59B 109.0 . .
C58 C59 H59B 109.0 . .
H59A C59 H59B 107.8 . .
C37 C36 C35 108.3(13) . .
C37 C36 H36A 110.0 . .
C35 C36 H36A 110.0 . .
C37 C36 H36B 110.0 . .
C35 C36 H36B 110.0 . .
H36A C36 H36B 108.4 . .
N5 C19S C20S 124.4(9) . .
N5 C19S H19S 117.8 . .
C20S C19S H19S 117.8 . .
C29'a C29S C28' 73(5) . .
C29'a C29S C28S 106(5) . .
C28'a C29S C28S 38(4) . .
C29'a C29S N7 61.8(18) . .
C28'a C29S N7 123(5) . .
C28S C29S N7 126(4) . .
C29'a C29S N7' 61.8(18) . .
C28'a C29S N7' 123(5) . .
C28S C29S N7' 126(4) . .
N7 C29S N7' 0.0 . .
C29'a C29S C25' 105(3) . .
C28'a C29S C25' 123(5) . .
C28S C29S C25' 96(4) . .
N7 C29S C25' 48.2(16) . .
N7'a C29S C25' 48.2(16) . .
C29'a C29S C27' 114(5) . .
C28'a C29S C27' 50(2) . .
C28S C29S C27' 13(4) . .
N7 C29S C27' 120(4) . .
N7'a C29S C27' 120(4) . .
C25'a C29S C27' 84(3) . .
C29'a C29S C26' 129(5) . .
C28'a C29S C26' 91(4) . .
C28S C29S C26' 54(3) . .
N7 C29S C26' 91(3) . .
N7'a C29S C26' 91(3) . .
C25'a C29S C26' 45.1(18) . .
C27'a C29S C26' 41.9(17) . .
C29'a C29S H29S 103.0 . .
C28'a C29S H29S 105.9 . .
C28S C29S H29S 117.0 . .
N7 C29S H29S 117.0 . .
N7'a C29S H29S 117.0 . .
C25'a C29S H29S 128.3 . .
C27'a C29S H29S 121.4 . .
C26'a C29S H29S 128.4 . .
C11S C10S C9S 120.2(9) . .
C11S C10S H10S 119.9 . .
C9S C10S H10S 119.9 . .
C21S C20S C19S 119.9(10) . .
C21S C20S H20S 120.0 . .
C19S C20S H20S 120.0 . .
C27'a C28S C28' 162(10) . .
C27'a C28S C29S 131(10) . .
C28'a C28S C29S 63(4) . .
C27'a C28S C27S 60(10) . .
C28'a C28S C27S 104(7) . .
C29S C28S C27S 121(4) . .
C27'a C28S C26' 52(8) . .
C28'a C28S C26' 137(5) . .
C29S C28S C26' 80(4) . .
C27S C28S C26' 78(4) . .
C27'a C28S C29' 146(9) . .
C28'a C28S C29' 39(2) . .
C29S C28S C29' 30(3) . .
C27S C28S C29' 102(3) . .
C26'a C28S C29' 98(3) . .
C27'a C28S H28S 81.3 . .
C28'a C28S H28S 102.3 . .
C29S C28S H28S 119.5 . .
C27S C28S H28S 119.5 . .
C26'a C28S H28S 113.7 . .
C29'a C28S H28S 131.1 . .
N1 C2S H2S1 109.5 . .
N1 C2S H2S2 109.5 . .
H2S1 C2S H2S2 109.5 . .
N1 C2S H2S3 109.5 . .
H2S1 C2S H2S3 109.5 . .
H2S2 C2S H2S3 109.5 . .
C31 C30 C29 111.6(10) . .
C31 C30 H30A 109.3 . .
C29 C30 H30A 109.3 . .
C31 C30 H30B 109.3 . .
C29 C30 H30B 109.3 . .
H30A C30 H30B 108.0 . .
O16 C40 C39 114.8(10) . .
O16 C40 H40A 108.6 . .
C39 C40 H40A 108.6 . .
O16 C40 H40B 108.6 . .
C39 C40 H40B 108.6 . .
H40A C40 H40B 107.6 . .
C17S C16S C15S 120(5) . .
C17S C16S C15' 99(5) . .
C15S C16S C15' 45(3) . .
C17S C16S C17' 71(5) . .
C15S C16S C17' 81(4) . .
C15'a C16S C17' 111(5) . .
C17S C16S H16S 119.8 . .
C15S C16S H16S 119.8 . .
C15'a C16S H16S 123.2 . .
C17'a C16S H16S 119.0 . .
C27'a C27S C28S 21(4) . .
C27'a C27S C26S 125(4) . .
C28S C27S C26S 115(3) . .
C27'a C27S C28' 48(3) . .
C28S C27S C28' 27(4) . .
C26S C27S C28' 102(3) . .
C27'a C27S C26' 44(3) . .
C28S C27S C26' 55(4) . .
C26S C27S C26' 90(3) . .
C28'a C27S C26' 76(3) . .
C27'a C27S H27S 109.7 . .
C28S C27S H27S 122.3 . .
C26S C27S H27S 122.3 . .
C28'a C27S H27S 129.0 . .
C26'a C27S H27S 123.0 . .
C23S C24S C23S 113(2) . 6_565
C23S C24S H24S 123.5 . .
C23S C24S H24S 123.5 6_565 .
C30 C31 O13 103.7(15) . .
C30 C31 H31A 111.0 . .
O13 C31 H31A 111.0 . .
C30 C31 H31B 111.0 . .
O13 C31 H31B 111.0 . .
H31A C31 H31B 109.0 . .
N6 C22S C23S 124.4(15) . 6_565
N6 C22S H22S 117.8 . .
C23S C22S H22S 117.8 6_565 .
C14'a C14S C15S 86(3) . .
C14'a C14S N4 59.2(16) . .
C15S C14S N4 114(3) . .
C14'a C14S N4' 59.2(16) . .
C15S C14S N4' 114(3) . .
N4 C14S N4' 0.0 . .
C14'a C14S C15' 50(2) . .
C15S C14S C15' 36(3) . .
N4 C14S C15' 95(3) . .
N4'a C14S C15' 95(3) . .
C14'a C14S C18' 90(2) . .
C15S C14S C18' 86(3) . .
N4 C14S C18' 45.8(14) . .
N4'a C14S C18' 45.8(14) . .
C15'a C14S C18' 92(3) . .
C14'a C14S H14S 122.5 . .
C15S C14S H14S 122.8 . .
N4 C14S H14S 122.8 . .
N4'a C14S H14S 122.8 . .
C15'a C14S H14S 131.8 . .
C18'a C14S H14S 135.5 . .
C34 C33 C32 113(2) . .
C34 C33 H33A 109.0 . .
C32 C33 H33A 109.0 . .
C34 C33 H33B 109.0 . .
C32 C33 H33B 109.0 . .
H33A C33 H33B 107.8 . .
C61 C62 O24 100.7(14) . .
C61 C62 H37A 111.6 . .
O24 C62 H37A 111.6 . .
C61 C62 H37B 111.6 . .
O24 C62 H37B 111.6 . .
H37A C62 H37B 109.4 . .
N7'a C25S N7 0.0 . .
N7'a C25S C26S 125(4) . .
N7 C25S C26S 125(4) . .
N7'a C25S C25' 48.9(14) . .
N7 C25S C25' 48.9(14) . .
C26S C25S C25' 99(3) . .
N7'a C25S C29' 38.7(13) . .
N7 C25S C29' 38.7(13) . .
C26S C25S C29' 96(3) . .
C25'a C25S C29' 72.0(15) . .
N7'a C25S H25S 117.4 . .
N7 C25S H25S 117.4 . .
C26S C25S H25S 117.4 . .
C25'a C25S H25S 123.5 . .
C29'a C25S H25S 137.0 . .
C25S C26S C27S 120(4) . .
C25S C26S H26S 119.8 . .
C27S C26S H26S 119.8 . .
C15'a C15S C16' 72(5) . .
C15'a C15S C16S 68(5) . .
C16'a C15S C16S 6(4) . .
C15'a C15S C14S 93(4) . .
C16'a C15S C14S 133(4) . .
C16S C15S C14S 128(3) . .
C15'a C15S C14' 50(3) . .
C16'a C15S C14' 104(4) . .
C16S C15S C14' 98(3) . .
C14S C15S C14' 43(2) . .
C15'a C15S C17' 105(5) . .
C16'a C15S C17' 51(3) . .
C16S C15S C17' 51(3) . .
C14S C15S C17' 94(3) . .
C14'a C15S C17' 97(2) . .
C15'a C15S H15S 112.1 . .
C16'a C15S H15S 111.2 . .
C16S C15S H15S 115.9 . .
C14S C15S H15S 115.9 . .
C14'a C15S H15S 132.4 . .
C17'a C15S H15S 130.2 . .
C18S C17S C16S 109(4) . .
C18S C17S C16' 105(4) . .
C16S C17S C16' 5(3) . .
C18S C17S C17' 79(3) . .
C16S C17S C17' 56(4) . .
C16'a C17S C17' 52(3) . .
C18S C17S H17S 125.3 . .
C16S C17S H17S 125.3 . .
C16'a C17S H17S 129.7 . .
C17'a C17S H17S 130.3 . .
C17S C18S C18' 102(3) . .
C17S C18S N4' 135(3) . .
C18'a C18S N4' 59.0(15) . .
C17S C18S N4 135(3) . .
C18'a C18S N4 59.0(15) . .
N4'a C18S N4 0.0 . .
C17S C18S C14' 100(3) . .
C18'a C18S C14' 86.0(16) . .
N4'a C18S C14' 43.7(10) . .
N4 C18S C14' 43.7(10) . .
C17S C18S C17' 57(3) . .
C18'a C18S C17' 45.6(16) . .
N4'a C18S C17' 92(2) . .
N4 C18S C17' 92(2) . .
C14'a C18S C17' 89.6(15) . .
C17S C18S H18S 112.6 . .
C18'a C18S H18S 113.3 . .
N4'a C18S H18S 112.5 . .
N4 C18S H18S 112.5 . .
C14'a C18S H18S 136.5 . .
C17'a C18S H18S 132.2 . .
C24S C23S C22S 122.7(17) . 6_565
C24S C23S H23S 118.6 . .
C22S C23S H23S 118.6 6_565 .
O15 C37 C36 109(2) . .
O15 C37 H37C 109.9 . .
C36 C37 H37C 109.9 . .
O15 C37 H37D 109.9 . .
C36 C37 H37D 109.9 . .
H37C C37 H37D 108.3 . .
C33 C34 O42 97(2) . .
C33 C34 H34A 112.3 . .
O42 C34 H34A 112.3 . .
C33 C34 H34B 112.3 . .
O42 C34 H34B 112.3 . .
H34A C34 H34B 109.9 . .
C18'a C17'a C16' 118.8(17) . .
C18'a C17'a C16S 119(3) . .
C16'a C17'a C16S 9(4) . .
C18'a C17'a C17S 90(3) . .
C16'a C17'a C17S 61(3) . .
C16S C17'a C17S 53(3) . .
C18'a C17'a C15S 90(2) . .
C16'a C17'a C15S 41(2) . .
C16S C17'a C15S 48(2) . .
C17S C17'a C15S 87(3) . .
C18'a C17'a C18S 46.3(17) . .
C16'a C17'a C18S 86.8(18) . .
C16S C17'a C18S 82(4) . .
C17S C17'a C18S 43.8(16) . .
C15S C17'a C18S 85(2) . .
C18'a C17'a H17' 120.6 . .
C16'a C17'a H17' 120.6 . .
C16S C17'a H17' 119.8 . .
C17S C17'a H17' 118.2 . .
C15S C17'a H17' 137.5 . .
C18S C17'a H17' 137.2 . .
C17'a C18'a N4' 122.9(19) . .
C17'a C18'a N4 122.9(19) . .
N4'a C18'a N4 0.0 . .
C17'a C18'a C18S 88(3) . .
N4'a C18'a C18S 61.3(13) . .
N4 C18'a C18S 61.3(13) . .
C17'a C18'a C14S 89(2) . .
N4'a C18'a C14S 47.2(16) . .
N4 C18'a C14S 47.2(16) . .
C18S C18'a C14S 89(2) . .
C17'a C18'a H18' 118.5 . .
N4'a C18'a H18' 118.5 . .
N4 C18'a H18' 118.5 . .
C18S C18'a H18' 122.6 . .
C14S C18'a H18' 136.1 . .
C15S C16'a C15' 49(4) . .
C15S C16'a C17' 88(4) . .
C15'a C16'a C17' 116.0(13) . .
C15S C16'a C17S 120(3) . .
C15'a C16'a C17S 93(2) . .
C17'a C16'a C17S 66(3) . .
C15S C16'a H16' 130.2 . .
C15'a C16'a H16' 122.0 . .
C17'a C16'a H16' 122.0 . .
C17S C16'a H16' 109.1 . .
C14'a N4'a C18' 115.4(12) . .
C14'a N4'a C14S 53(2) . .
C18'a N4'a C14S 87(3) . .
C14'a N4'a C18S 88.4(18) . .
C18'a N4'a C18S 60(2) . .
C14S N4'a C18S 113(3) . .
C14'a N4'a NI3 124.0(8) . .
C18'a N4'a NI3 120.6(10) . .
C14S N4'a NI3 127(3) . .
C18S N4'a NI3 120.1(13) . .
C15S C15'a C16' 58(4) . .
C15S C15'a C14' 94(3) . .
C16'a C15'a C14' 122.5(15) . .
C15S C15'a C16S 67(4) . .
C16'a C15'a C16S 9(4) . .
C14'a C15'a C16S 121(3) . .
C15S C15'a C14S 51(3) . .
C16'a C15'a C14S 98(2) . .
C14'a C15'a C14S 43.4(17) . .
C16S C15'a C14S 103(4) . .
C15S C15'a H15' 118.5 . .
C16'a C15'a H15' 118.8 . .
C14'a C15'a H15' 118.8 . .
C16S C15'a H15' 119.3 . .
C14S C15'a H15' 128.1 . .
C14S C14'a N4' 67(2) . .
C14S C14'a N4 67(2) . .
N4'a C14'a N4 0.0 . .
C14S C14'a C15' 86(3) . .
N4'a C14'a C15' 123.4(14) . .
N4 C14'a C15' 123.4(14) . .
C14S C14'a C15S 51(2) . .
N4'a C14'a C15S 98(2) . .
N4 C14'a C15S 98(2) . .
C15'a C14'a C15S 36(3) . .
C14S C14'a C18S 95(2) . .
N4'a C14'a C18S 48.0(12) . .
N4 C14'a C18S 48.0(12) . .
C15'a C14'a C18S 88.6(13) . .
C15S C14'a C18S 86(2) . .
C14S C14'a H14' 118.0 . .
N4'a C14'a H14' 118.3 . .
N4 C14'a H14' 118.3 . .
C15'a C14'a H14' 118.3 . .
C15S C14'a H14' 135.4 . .
C18S C14'a H14' 137.1 . .
C29'a N7'a C25' 116.9(10) . .
C29'a N7'a C29S 44(3) . .
C25'a N7'a C29S 79(3) . .
C29'a N7'a C25S 98(3) . .
C25'a N7'a C25S 77(2) . .
C29S N7'a C25S 111(3) . .
C29'a N7'a NI7 120.7(6) . .
C25'a N7'a NI7 120.1(7) . .
C29S N7'a NI7 139(3) . .
C25S N7'a NI7 109(3) . .
N7'a C25'a N7 0.0 . .
N7'a C25'a C26' 122.2(13) . .
N7 C25'a C26' 122.2(13) . .
N7'a C25'a C25S 53.8(15) . .
N7 C25'a C25S 53.8(15) . .
C26'a C25'a C25S 107(2) . .
N7'a C25'a C29S 53.0(18) . .
N7 C25'a C29S 53.0(18) . .
C26'a C25'a C29S 74(2) . .
C25S C25'a C29S 85(2) . .
N7'a C25'a H25' 118.9 . .
N7 C25'a H25' 118.9 . .
C26'a C25'a H25' 118.9 . .
C25S C25'a H25' 108.0 . .
C29S C25'a H25' 156.1 . .
C27'a C26'a C25' 119.6(15) . .
C27'a C26'a C28S 18(2) . .
C25'a C26'a C28S 103(2) . .
C27'a C26'a C27S 41(3) . .
C25'a C26'a C27S 107(3) . .
C28S C26'a C27S 48(2) . .
C27'a C26'a C29S 63.6(19) . .
C25'a C26'a C29S 61.2(14) . .
C28S C26'a C29S 46(2) . .
C27S C26'a C29S 81(3) . .
C27'a C26'a H26' 120.2 . .
C25'a C26'a H26' 120.2 . .
C28S C26'a H26' 136.5 . .
C27S C26'a H26' 117.7 . .
C29S C26'a H26' 157.2 . .
C28S C27'a C27S 99(10) . .
C28S C27'a C26' 111(8) . .
C27S C27'a C26' 94(4) . .
C28S C27'a C28' 11(10) . .
C27S C27'a C28' 89(3) . .
C26'a C27'a C28' 117.2(13) . .
C28S C27'a C29S 36(7) . .
C27S C27'a C29S 107(4) . .
C26'a C27'a C29S 74(2) . .
C28'a C27'a C29S 45(2) . .
C28S C27'a H27' 127.0 . .
C27S C27'a H27' 86.3 . .
C26'a C27'a H27' 121.4 . .
C28'a C27'a H27' 121.4 . .
C29S C27'a H27' 158.9 . .
C28S C28'a C29S 79(5) . .
C28S C28'a C27' 7(6) . .
C29S C28'a C27' 84(3) . .
C28S C28'a C29' 117(4) . .
C29S C28'a C29' 45(3) . .
C27'a C28'a C29' 119.6(11) . .
C28S C28'a C27S 48(5) . .
C29S C28'a C27S 103(4) . .
C27'a C28'a C27S 43(3) . .
C29'a C28'a C27S 109(3) . .
C28S C28'a H28' 122.8 . .
C29S C28'a H28' 143.0 . .
C27'a C28'a H28' 120.2 . .
C29'a C28'a H28' 120.2 . .
C27S C28'a H28' 114.1 . .
C29S C29'a N7' 74(3) . .
C29S C29'a N7 74(3) . .
N7'a C29'a N7 0.0 . .
C29S C29'a C28' 62(3) . .
N7'a C29'a C28' 123.4(11) . .
N7 C29'a C28' 123.4(11) . .
C29S C29'a C28S 44(3) . .
N7'a C29'a C28S 100(2) . .
N7 C29'a C28S 100(2) . .
C28'a C29'a C28S 24(3) . .
C29S C29'a C25S 93(3) . .
N7'a C29'a C25S 43.2(15) . .
N7 C29'a C25S 43.2(15) . .
C28'a C29'a C25S 104(2) . .
C28S C29'a C25S 88(2) . .
C29S C29'a H29' 141.6 . .
N7'a C29'a H29' 118.3 . .
N7 C29'a H29' 118.3 . .
C28'a C29'a H29' 118.3 . .
C28S C29'a H29' 141.9 . .
C25S C29'a H29' 121.4 . .

loop_
_geom_bond_atom_site_label_1
_geom_bond_atom_site_label_2
_geom_bond_distance
_geom_bond_site_symmetry_2
NI2 O18 2.003(4) .
NI2 O2 2.008(4) .
NI2 O3 2.015(4) .
NI2 O17 2.034(4) .
NI2 N3 2.072(5) .
NI2 O2I 2.303(10) .
NI6 O11 2.004(4) .
NI6 O18 2.016(4) 2_656
NI6 O19 2.023(4) 2_656
NI6 O10 2.043(4) .
NI6 O00Q 2.096(5) .
NI6 O6I 2.234(7) .
NI4 O5 2.012(4) .
NI4 O5 2.012(4) 6_565
NI4 O6 2.033(4) 6_565
NI4 O6 2.033(4) .
NI4 N5 2.091(8) .
NI4 O4I 2.131(14) .
NI1 O11 2.022(4) 2_656
NI1 O2 2.024(4) .
NI1 O1 2.044(4) .
NI1 O12 2.044(4) 2_656
NI1 N2 2.086(5) .
NI1 O1I 2.257(8) .
NI3 O22 2.006(2) .
NI3 O4 2.024(4) .
NI3 O5 2.025(4) .
NI3 O23 2.042(4) .
NI3 N4' 2.107(7) .
NI3 N4 2.107(7) .
NI3 O3I 2.189(8) .
NI7 O21 2.008(2) .
NI7 O8 2.025(5) 5_666
NI7 O9 2.035(4) 5_666
NI7 O20 2.035(4) 6_565
NI7 N7 2.085(6) .
NI7 N7' 2.085(6) .
NI7 O7I 2.225(8) .
NI5 O7 2.020(5) 6_565
NI5 O7 2.020(5) .
NI5 O8 2.037(5) .
NI5 O8 2.037(5) 6_565
NI5 N6 2.145(11) .
NI5 O5I 2.300(15) .
O17 C43 1.360(7) .
O23 C54 1.373(7) .
O19 C45 1.362(7) .
O19 NI6 2.023(4) 2_656
O4 C10 1.389(7) .
O12 C26 1.371(7) .
O12 NI1 2.044(4) 2_656
O11 C25 1.351(8) .
O11 NI1 2.022(4) 2_656
O1 C3 1.370(8) .
O18 C44 1.361(7) .
O18 NI6 2.016(4) 2_656
O10 C24 1.389(7) .
O2 C4 1.347(7) .
O3 C5 1.379(7) .
O20 C50 1.368(7) .
O20 NI7 2.035(4) 6_565
O6 C12 1.375(7) .
O9 C19 1.352(8) .
O9 NI7 2.035(4) 5_666
O21 C51 1.360(10) .
O21 NI7 2.008(2) 6_565
O22 C53 1.361(10) .
O22 NI3 2.006(2) 6_565
O7 C17 1.364(8) .
O5 C11 1.344(7) .
O00Q C1S 1.235(9) .
O8 C18 1.347(8) .
O8 NI7 2.025(5) 5_666
N2 C4S 1.316(9) .
N2 C8S 1.336(9) .
N7 C29' 1.287(11) .
N7 C25' 1.316(14) .
N7 C29S 1.41(3) .
N7 C25S 1.41(3) .
N5 C19S 1.313(10) .
N5 C19S 1.313(10) 6_565
N3 C9S 1.326(10) .
N3 C13S 1.329(9) .
C51 C50 1.409(7) 6_565
C51 C50 1.409(7) .
C10 C9 1.384(8) .
C10 C11 1.403(9) .
C4 C5 1.388(9) .
C4 C3 1.413(8) .
C45 C46 1.395(8) .
C45 C44 1.400(8) .
C53 C54 1.395(7) 6_565
C53 C54 1.395(7) .
C41 C42 1.381(8) .
C41 C46 1.389(9) .
C41 H41 0.9500 .
C56 C55 1.516(8) .
C56 C42 1.522(8) .
C56 C60 1.546(8) .
C56 H56 1.0000 .
C52 C55 1.402(7) .
C52 C55 1.402(7) 6_565
C52 H52 0.9500 .
C49 C48 1.390(7) .
C49 C50 1.401(9) .
C49 C47 1.512(8) .
C44 C43 1.392(9) .
C5 C6 1.397(9) .
C24 C23 1.385(9) .
C24 C25 1.390(9) .
C54 C55 1.405(8) .
C46 C47 1.528(8) .
C43 C42 1.410(8) .
C48 C49 1.389(7) 6_565
C48 H48 0.9500 .
C6 C1 1.400(8) .
C6 C7 1.519(9) .
C9 C8 1.402(9) .
C9 C7 1.523(8) .
N4 C14' 1.326(15) .
N4 C18' 1.394(17) .
N4 C14S 1.43(3) .
N4 C18S 1.43(2) .
C2 C1 1.385(9) .
C2 C3 1.398(9) .
C2 C28 1.533(8) .
C23 C22 1.418(8) .
C23 C21 1.523(9) .
C22 C27 1.377(9) .
C22 H22 0.9500 .
C7 C29 1.537(9) .
C7 H7 1.0000 .
C26 C27 1.406(9) .
C26 C25 1.420(8) .
C1 H1 0.9500 .
C27 C28 1.528(8) .
C28 C38 1.523(8) .
C28 H28 1.0000 .
C20 C15 1.389(9) .
C20 C19 1.411(8) .
C20 C21 1.528(8) .
C47 C57 1.534(8) .
C47 H47 1.0000 .
C8 C13 1.393(9) .
C8 H8 0.9500 .
C17 C18 1.402(9) .
C17 C16 1.411(9) .
C57 C58 1.525(9) .
C57 H57A 0.9900 .
C57 H57B 0.9900 .
C16 C15 1.398(9) .
C16 C14 1.511(9) .
C15 H15 0.9500 .
C21 C35 1.522(9) .
C21 H21 1.0000 .
C11 C12 1.405(9) .
C18 C19 1.405(9) .
C12 C13 1.388(9) .
N1 C1S 1.321(10) .
N1 C3S 1.445(12) .
N1 C2S 1.474(12) .
C13 C14 1.536(8) .
N6 C22S 1.294(14) .
N6 C22S 1.294(14) 6_565
C14 C32 1.522(9) .
C14 H14 1.0000 .
C38 C39 1.553(10) .
C38 H38A 0.9900 .
C38 H38B 0.9900 .
C60 C61 1.535(10) .
C60 H60A 0.9900 .
C60 H60B 0.9900 .
C35 C36 1.538(11) .
C35 H35A 0.9900 .
C35 H35B 0.9900 .
C29 C30 1.570(12) .
C29 H29A 0.9900 .
C29 H29B 0.9900 .
C58 C59 1.483(10) .
C58 H58A 0.9900 .
C58 H58B 0.9900 .
O25 C59 1.419(10) .
C32 C33 1.56(2) .
C32 H32A 0.9900 .
C32 H32B 0.9900 .
C6S C5S 1.349(11) .
C6S C7S 1.371(12) .
C6S H6S 0.9500 .
C4S C5S 1.402(11) .
C4S H4S 0.9500 .
C13S C12S 1.396(12) .
C13S H13S 0.9500 .
C39 C40 1.430(14) .
C39 H39A 0.9900 .
C39 H39B 0.9900 .
C61 C62 1.423(15) .
C61 H61A 0.9900 .
C61 H61B 0.9900 .
C21S C20S 1.356(13) 6_565
C21S C20S 1.356(13) .
C21S H21S 0.9500 .
C9S C10S 1.380(12) .
C9S H9S 0.9500 .
C3S H3S1 0.9800 .
C3S H3S2 0.9800 .
C3S H3S3 0.9800 .
C5S H5S 0.9500 .
C12S C11S 1.378(13) .
C12S H12S 0.9500 .
C8S C7S 1.400(12) .
C8S H8S 0.9500 .
O16 C40 1.384(14) .
C7S H7S 0.9500 .
C11S C10S 1.368(13) .
C11S H11S 0.9500 .
C59 H59A 0.9900 .
C59 H59B 0.9900 .
C36 C37 1.51(3) .
C36 H36A 0.9900 .
C36 H36B 0.9900 .
C19S C20S 1.372(14) .
C19S H19S 0.9500 .
C29S C29' 1.01(6) .
C29S C28' 1.26(6) .
C29S C28S 1.38(3) .
C29S N7' 1.41(3) .
C29S C25' 1.73(6) .
C29S C27' 1.76(7) .
C29S C26' 1.90(7) .
C29S H29S 0.9500 .
C10S H10S 0.9500 .
C20S H20S 0.9500 .
C28S C27' 0.51(9) .
C28S C28' 0.87(9) .
C28S C27S 1.42(3) .
C28S C26' 1.57(9) .
C28S C29' 1.92(6) .
C28S H28S 0.9500 .
C2S H2S1 0.9800 .
C2S H2S2 0.9800 .
C2S H2S3 0.9800 .
C30 C31 1.484(18) .
C30 H30A 0.9900 .
C30 H30B 0.9900 .
C40 H40A 0.9900 .
C40 H40B 0.9900 .
C16S C17S 1.39(3) .
C16S C15S 1.39(3) .
C16S C15' 1.40(9) .
C16S C17' 1.44(9) .
C16S H16S 0.9500 .
C27S C27' 1.24(10) .
C27S C26S 1.42(3) .
C27S C28' 1.83(8) .
C27S C26' 1.88(8) .
C27S H27S 0.9500 .
C24S C23S 1.31(2) .
C24S C23S 1.31(2) 6_565
C24S H24S 0.9500 .
O13 C31 1.53(2) .
O24 C62 1.477(15) .
C31 H31A 0.9900 .
C31 H31B 0.9900 .
C22S C23S 1.38(2) 6_565
C22S H22S 0.9500 .
C14S C14' 1.24(5) .
C14S C15S 1.40(3) .
C14S N4' 1.43(3) .
C14S C15' 1.80(7) .
C14S C18' 1.94(5) .
C14S H14S 0.9500 .
C33 C34 1.54(3) .
C33 H33A 0.9900 .
C33 H33B 0.9900 .
C62 H37A 0.9900 .
C62 H37B 0.9900 .
C25S N7' 1.41(3) .
C25S C26S 1.41(3) .
C25S C25' 1.70(5) .
C25S C29' 2.04(4) .
C25S H25S 0.9500 .
C26S H26S 0.9500 .
C15S C15' 1.07(8) .
C15S C16' 1.20(8) .
C15S C14' 1.80(6) .
C15S C17' 1.83(8) .
C15S H15S 0.9500 .
C17S C18S 1.37(3) .
C17S C16' 1.58(8) .
C17S C17' 1.65(8) .
C17S H17S 0.9500 .
C18S C18' 1.41(5) .
C18S N4' 1.43(2) .
C18S C14' 1.92(3) .
C18S C17' 1.94(5) .
C18S H18S 0.9500 .
C23S C22S 1.38(2) 6_565
C23S H23S 0.9500 .
C37 O15 1.441(17) .
C37 H37C 0.9900 .
C37 H37D 0.9900 .
O42 C34 1.546(17) .
C34 H34A 0.9900 .
C34 H34B 0.9900 .
C17'a C18' 1.39(2) .
C17'a C16' 1.43(2) .
C17'a H17' 0.9500 .
C18'a N4' 1.394(17) .
C18'a H18' 0.9500 .
C16'a C15' 1.341(18) .
C16'a H16' 0.9500 .
N4'a C14' 1.326(15) .
C15'a C14' 1.383(18) .
C15'a H15' 0.9500 .
C14'a H14' 0.9500 .
N7'a C29' 1.287(11) .
N7'a C25' 1.316(14) .
C25'a C26' 1.400(18) .
C25'a H25' 0.9500 .
C26'a C27' 1.314(19) .
C26'a H26' 0.9500 .
C27'a C28' 1.364(18) .
C27'a H27' 0.9500 .
C28'a C29' 1.368(14) .
C28'a H28' 0.9500 .
C29'a H29' 0.9500 .

loop_
_geom_torsion_atom_site_label_1
_geom_torsion_atom_site_label_2
_geom_torsion_atom_site_label_3
_geom_torsion_atom_site_label_4
_geom_torsion
_geom_torsion_site_symmetry_1
_geom_torsion_site_symmetry_4
NI7 O21 C51 C50 2.7(9) . 6_565
NI7 O21 C51 C50 176.3(6) 6_565 6_565
NI7 O21 C51 C50 -176.3(6) . .
NI7 O21 C51 C50 -2.7(9) 6_565 .
NI3 O4 C10 C9 172.4(5) . .
NI3 O4 C10 C11 -8.3(7) . .
NI2 O2 C4 C5 -5.0(6) . .
NI1 O2 C4 C5 -170.1(4) . .
NI2 O2 C4 C3 173.8(4) . .
NI1 O2 C4 C3 8.7(6) . .
NI6 O19 C45 C46 -165.7(4) 2_656 .
NI6 O19 C45 C44 14.2(6) 2_656 .
NI3 O22 C53 C54 -0.4(10) 6_565 6_565
NI3 O22 C53 C54 -175.2(6) . 6_565
NI3 O22 C53 C54 175.2(6) 6_565 .
NI3 O22 C53 C54 0.4(10) . .
NI2 O18 C44 C43 5.7(6) . .
NI6 O18 C44 C43 171.5(4) 2_656 .
NI2 O18 C44 C45 -172.6(4) . .
NI6 O18 C44 C45 -6.9(6) 2_656 .
O19 C45 C44 O18 -5.2(8) . .
C46 C45 C44 O18 174.8(5) . .
O19 C45 C44 C43 176.5(5) . .
C46 C45 C44 C43 -3.5(8) . .
NI2 O3 C5 C4 8.9(6) . .
NI2 O3 C5 C6 -169.1(4) . .
O2 C4 C5 O3 -2.7(8) . .
C3 C4 C5 O3 178.5(5) . .
O2 C4 C5 C6 175.3(5) . .
C3 C4 C5 C6 -3.5(8) . .
NI6 O10 C24 C23 -179.5(4) . .
NI6 O10 C24 C25 0.1(6) . .
NI3 O23 C54 C53 2.4(7) . .
NI3 O23 C54 C55 -176.5(5) . .
O22 C53 C54 O23 -2.0(11) . .
C54 C53 C54 O23 173.6(5) 6_565 .
O22 C53 C54 C55 176.9(7) . .
C54 C53 C54 C55 -7.5(13) 6_565 .
C42 C41 C46 C45 -0.5(8) . .
C42 C41 C46 C47 179.8(5) . .
O19 C45 C46 C41 -178.0(5) . .
C44 C45 C46 C41 2.1(8) . .
O19 C45 C46 C47 1.8(8) . .
C44 C45 C46 C47 -178.2(5) . .
NI2 O17 C43 C44 -9.7(6) . .
NI2 O17 C43 C42 168.0(4) . .
O18 C44 C43 O17 2.9(8) . .
C45 C44 C43 O17 -178.8(5) . .
O18 C44 C43 C42 -175.0(5) . .
C45 C44 C43 C42 3.3(8) . .
NI7 O20 C50 C49 178.0(4) 6_565 .
NI7 O20 C50 C51 -1.9(7) 6_565 .
C48 C49 C50 O20 178.2(6) . .
C47 C49 C50 O20 2.5(8) . .
C48 C49 C50 C51 -1.9(9) . .
C47 C49 C50 C51 -177.6(6) . .
O21 C51 C50 O20 3.2(10) . .
C50 C51 C50 O20 -175.8(5) 6_565 .
O21 C51 C50 C49 -176.7(6) . .
C50 C51 C50 C49 4.3(12) 6_565 .
C50 C49 C48 C49 -0.5(11) . 6_565
C47 C49 C48 C49 175.0(5) . 6_565
O3 C5 C6 C1 -180.0(5) . .
C4 C5 C6 C1 2.1(8) . .
O3 C5 C6 C7 -0.9(8) . .
C4 C5 C6 C7 -178.8(5) . .
O4 C10 C9 C8 177.5(5) . .
C11 C10 C9 C8 -1.7(9) . .
O4 C10 C9 C7 -0.4(9) . .
C11 C10 C9 C7 -179.6(6) . .
C46 C41 C42 C43 0.2(8) . .
C46 C41 C42 C56 -179.4(5) . .
O17 C43 C42 C41 -179.4(5) . .
C44 C43 C42 C41 -1.6(8) . .
O17 C43 C42 C56 0.3(8) . .
C44 C43 C42 C56 178.0(5) . .
C55 C56 C42 C41 -93.4(6) . .
C60 C56 C42 C41 34.0(8) . .
C55 C56 C42 C43 87.0(6) . .
C60 C56 C42 C43 -145.6(5) . .
O10 C24 C23 C22 178.1(5) . .
C25 C24 C23 C22 -1.4(8) . .
O10 C24 C23 C21 -0.2(8) . .
C25 C24 C23 C21 -179.7(5) . .
C24 C23 C22 C27 -0.4(8) . .
C21 C23 C22 C27 177.9(5) . .
C55 C52 C55 C54 0.6(12) 6_565 .
C55 C52 C55 C56 -174.2(5) 6_565 .
O23 C54 C55 C52 -177.7(6) . .
C53 C54 C55 C52 3.4(10) . .
O23 C54 C55 C56 -2.8(9) . .
C53 C54 C55 C56 178.4(6) . .
C42 C56 C55 C52 86.9(7) . .
C60 C56 C55 C52 -40.6(8) . .
C42 C56 C55 C54 -87.9(6) . .
C60 C56 C55 C54 144.6(6) . .
C5 C6 C7 C9 -86.6(6) . .
C1 C6 C7 C9 92.4(6) . .
C5 C6 C7 C29 144.8(6) . .
C1 C6 C7 C29 -36.2(8) . .
C10 C9 C7 C6 88.4(7) . .
C8 C9 C7 C6 -89.5(7) . .
C10 C9 C7 C29 -143.0(6) . .
C8 C9 C7 C29 39.1(8) . .
NI1 O12 C26 C27 -179.8(4) 2_656 .
NI1 O12 C26 C25 2.2(6) 2_656 .
C3 C2 C1 C6 1.6(8) . .
C28 C2 C1 C6 -179.5(5) . .
C5 C6 C1 C2 -1.2(8) . .
C7 C6 C1 C2 179.8(5) . .
NI1 O1 C3 C2 164.6(5) . .
NI1 O1 C3 C4 -14.0(6) . .
C1 C2 C3 O1 178.5(5) . .
C28 C2 C3 O1 -0.4(8) . .
C1 C2 C3 C4 -2.9(8) . .
C28 C2 C3 C4 178.2(5) . .
O2 C4 C3 O1 3.8(8) . .
C5 C4 C3 O1 -177.4(5) . .
O2 C4 C3 C2 -174.9(5) . .
C5 C4 C3 C2 3.9(8) . .
C23 C22 C27 C26 0.8(8) . .
C23 C22 C27 C28 -174.3(5) . .
O12 C26 C27 C22 -177.6(5) . .
C25 C26 C27 C22 0.4(8) . .
O12 C26 C27 C28 -2.2(8) . .
C25 C26 C27 C28 175.8(5) . .
C22 C27 C28 C38 -39.0(8) . .
C26 C27 C28 C38 145.8(6) . .
C22 C27 C28 C2 86.9(7) . .
C26 C27 C28 C2 -88.2(6) . .
C1 C2 C28 C38 33.8(8) . .
C3 C2 C28 C38 -147.4(6) . .
C1 C2 C28 C27 -92.4(7) . .
C3 C2 C28 C27 86.5(7) . .
NI6 O11 C25 C24 -3.9(7) . .
NI1 O11 C25 C24 -176.6(4) 2_656 .
NI6 O11 C25 C26 175.7(4) . .
NI1 O11 C25 C26 3.0(6) 2_656 .
C23 C24 C25 O11 -177.7(5) . .
O10 C24 C25 O11 2.7(8) . .
C23 C24 C25 C26 2.7(9) . .
O10 C24 C25 C26 -176.9(5) . .
O12 C26 C25 O11 -3.6(8) . .
C27 C26 C25 O11 178.3(5) . .
O12 C26 C25 C24 176.0(5) . .
C27 C26 C25 C24 -2.1(8) . .
C48 C49 C47 C46 -87.5(7) . .
C50 C49 C47 C46 88.0(6) . .
C48 C49 C47 C57 40.3(8) . .
C50 C49 C47 C57 -144.2(5) . .
C41 C46 C47 C49 94.1(6) . .
C45 C46 C47 C49 -85.7(6) . .
C41 C46 C47 C57 -34.1(7) . .
C45 C46 C47 C57 146.1(5) . .
C10 C9 C8 C13 -0.6(9) . .
C7 C9 C8 C13 177.3(6) . .
NI5 O7 C17 C18 -8.2(7) . .
NI5 O7 C17 C16 171.1(5) . .
C49 C47 C57 C58 164.7(6) . .
C46 C47 C57 C58 -68.8(7) . .
O7 C17 C16 C15 178.8(6) . .
C18 C17 C16 C15 -2.0(9) . .
O7 C17 C16 C14 1.6(10) . .
C18 C17 C16 C14 -179.1(6) . .
C19 C20 C15 C16 -0.8(9) . .
C21 C20 C15 C16 -180.0(6) . .
C17 C16 C15 C20 0.1(9) . .
C14 C16 C15 C20 177.1(6) . .
C24 C23 C21 C35 -142.2(6) . .
C22 C23 C21 C35 39.7(8) . .
C24 C23 C21 C20 89.3(7) . .
C22 C23 C21 C20 -88.8(6) . .
C15 C20 C21 C35 -36.3(8) . .
C19 C20 C21 C35 144.5(6) . .
C15 C20 C21 C23 91.9(7) . .
C19 C20 C21 C23 -87.2(7) . .
NI4 O5 C11 C10 177.8(5) . .
NI3 O5 C11 C10 2.4(7) . .
NI4 O5 C11 C12 -2.8(7) . .
NI3 O5 C11 C12 -178.2(5) . .
C9 C10 C11 O5 -176.6(6) . .
O4 C10 C11 O5 4.1(9) . .
C9 C10 C11 C12 4.0(10) . .
O4 C10 C11 C12 -175.2(5) . .
NI7 O8 C18 C17 177.0(5) 5_666 .
NI5 O8 C18 C17 2.3(8) . .
NI7 O8 C18 C19 -3.0(8) 5_666 .
NI5 O8 C18 C19 -177.7(5) . .
O7 C17 C18 O8 4.1(10) . .
C16 C17 C18 O8 -175.2(6) . .
O7 C17 C18 C19 -176.0(6) . .
C16 C17 C18 C19 4.7(10) . .
NI4 O6 C12 C13 -172.6(5) . .
NI4 O6 C12 C11 6.3(7) . .
O5 C11 C12 O6 -2.5(9) . .
C10 C11 C12 O6 176.9(6) . .
O5 C11 C12 C13 176.5(6) . .
C10 C11 C12 C13 -4.2(10) . .
NI7 O9 C19 C18 9.4(7) 5_666 .
NI7 O9 C19 C20 -169.7(5) 5_666 .
O8 C18 C19 O9 -4.6(10) . .
C17 C18 C19 O9 175.5(6) . .
O8 C18 C19 C20 174.5(6) . .
C17 C18 C19 C20 -5.5(10) . .
C15 C20 C19 O9 -177.5(6) . .
C21 C20 C19 O9 1.7(9) . .
C15 C20 C19 C18 3.5(9) . .
C21 C20 C19 C18 -177.4(6) . .
O6 C12 C13 C8 -179.2(6) . .
C11 C12 C13 C8 2.0(9) . .
O6 C12 C13 C14 -1.2(9) . .
C11 C12 C13 C14 179.9(6) . .
C9 C8 C13 C12 0.5(9) . .
C9 C8 C13 C14 -177.5(6) . .
C15 C16 C14 C32 37.7(9) . .
C17 C16 C14 C32 -145.3(6) . .
C15 C16 C14 C13 -90.5(7) . .
C17 C16 C14 C13 86.5(7) . .
C12 C13 C14 C16 -88.2(7) . .
C8 C13 C14 C16 89.7(7) . .
C12 C13 C14 C32 143.4(6) . .
C8 C13 C14 C32 -38.7(9) . .
C27 C28 C38 C39 -175.7(6) . .
C2 C28 C38 C39 60.5(8) . .
C55 C56 C60 C61 -175.1(6) . .
C42 C56 C60 C61 59.0(8) . .
C23 C21 C35 C36 168.6(7) . .
C20 C21 C35 C36 -63.8(9) . .
C6 C7 C29 C30 -59.4(8) . .
C9 C7 C29 C30 174.0(6) . .
C47 C57 C58 C59 175.7(7) . .
C16 C14 C32 C33 172.0(9) . .
C13 C14 C32 C33 -62.3(11) . .
C8S N2 C4S C5S 0.5(14) . .
NI1 N2 C4S C5S -178.3(8) . .
NI6 O00Q C1S N1 -174.3(7) . .
C3S N1 C1S O00Q -2.4(14) . .
C2S N1 C1S O00Q -177.0(9) . .
C9S N3 C13S C12S 3.9(13) . .
NI2 N3 C13S C12S -166.8(7) . .
C28 C38 C39 C40 73.5(9) . .
C56 C60 C61 C62 58.6(14) . .
C13S N3 C9S C10S -3.8(13) . .
NI2 N3 C9S C10S 166.9(8) . .
C7S C6S C5S C4S -3.5(15) . .
N2 C4S C5S C6S 1.4(16) . .
N3 C13S C12S C11S -2.6(15) . .
C4S N2 C8S C7S -0.4(13) . .
NI1 N2 C8S C7S 178.5(7) . .
C5S C6S C7S C8S 3.6(15) . .
N2 C8S C7S C6S -1.7(15) . .
C13S C12S C11S C10S 0.9(16) . .
C57 C58 C59 O25 175.0(8) . .
C21 C35 C36 C37 -84.8(15) . .
C19S N5 C19S C20S 0(2) 6_565 .
NI4 N5 C19S C20S 178.7(9) . .
C25'a N7 C29S C29'a 151(4) . .
C25S N7 C29S C29'a 79(4) . .
NI7 N7 C29S C29'a -86(5) . .
C29'a N7 C29S C28'a -43(4) . .
C25'a N7 C29S C28'a 108(6) . .
C25S N7 C29S C28'a 36(6) . .
NI7 N7 C29S C28'a -129(4) . .
C29'a N7 C29S C28S -89(6) . .
C25'a N7 C29S C28S 61(6) . .
C25S N7 C29S C28S -10(6) . .
NI7 N7 C29S C28S -175(4) . .
C29'a N7 C29S N7'a 0(100) . .
C25'a N7 C29S N7'a 0(100) . .
C25S N7 C29S N7'a 0(100) . .
NI7 N7 C29S N7'a 0(100) . .
C29'a N7 C29S C25'a -151(4) . .
C25S N7 C29S C25'a -72(2) . .
NI7 N7 C29S C25'a 123(3) . .
C29'a N7 C29S C27'a -103(6) . .
C25'a N7 C29S C27'a 48(4) . .
C25S N7 C29S C27'a -24(5) . .
NI7 N7 C29S C27'a 171.4(14) . .
C29'a N7 C29S C26'a -134(5) . .
C25'a N7 C29S C26'a 16.4(18) . .
C25S N7 C29S C26'a -55(3) . .
NI7 N7 C29S C26'a 140(2) . .
C12S C11S C10S C9S -0.7(17) . .
N3 C9S C10S C11S 2.2(16) . .
C20S C21S C20S C19S 2(2) 6_565 .
N5 C19S C20S C21S -1(2) . .
C29'a C29S C28S C27'a -133(17) . .
C28'a C29S C28S C27'a -166(21) . .
N7 C29S C28S C27'a -67(17) . .
N7'a C29S C28S C27'a -67(17) . .
C25'a C29S C28S C27'a -26(16) . .
C26'a C29S C28S C27'a -6(13) . .
C29'a C29S C28S C28'a 33(6) . .
N7 C29S C28S C28'a 99(8) . .
N7'a C29S C28S C28'a 99(8) . .
C25'a C29S C28S C28'a 140(6) . .
C27'a C29S C28S C28'a 166(21) . .
C26'a C29S C28S C28'a 159(8) . .
C29'a C29S C28S C27S -58(7) . .
C28'a C29S C28S C27S -91(8) . .
N7 C29S C28S C27S 8(9) . .
N7'a C29S C28S C27S 8(9) . .
C25'a C29S C28S C27S 49(6) . .
C27'a C29S C28S C27S 75(16) . .
C26'a C29S C28S C27S 69(6) . .
C29'a C29S C28S C26'a -127(5) . .
C28'a C29S C28S C26'a -159(8) . .
N7 C29S C28S C26'a -60(6) . .
N7'a C29S C28S C26'a -60(6) . .
C25'a C29S C28S C26'a -19(3) . .
C27'a C29S C28S C26'a 6(13) . .
C28'a C29S C28S C29'a -33(6) . .
N7 C29S C28S C29'a 66(4) . .
N7'a C29S C28S C29'a 66(4) . .
C25'a C29S C28S C29'a 107(4) . .
C27'a C29S C28S C29'a 133(17) . .
C26'a C29S C28S C29'a 127(5) . .
C7 C29 C30 C31 171.2(11) . .
C38 C39 C40 O16 69.3(12) . .
C28'a C28S C27S C27'a 171(11) . .
C29S C28S C27S C27'a -122(12) . .
C26'a C28S C27S C27'a -53(8) . .
C29'a C28S C27S C27'a -148(10) . .
C27'a C28S C27S C26S 122(9) . .
C28'a C28S C27S C26S -66(6) . .
C29S C28S C27S C26S 0(8) . .
C26'a C28S C27S C26S 70(4) . .
C29'a C28S C27S C26S -26(5) . .
C27'a C28S C27S C28'a -171(11) . .
C29S C28S C27S C28'a 67(5) . .
C26'a C28S C27S C28'a 136(5) . .
C29'a C28S C27S C28'a 41(3) . .
C27'a C28S C27S C26'a 53(8) . .
C28'a C28S C27S C26'a -136(5) . .
C29S C28S C27S C26'a -70(5) . .
C29'a C28S C27S C26'a -96(3) . .
C29 C30 C31 O13 174.3(12) . .
C22S N6 C22S C23S 0(4) 6_565 6_565
NI5 N6 C22S C23S -169.0(19) . 6_565
C18'a N4 C14S C14'a 125(3) . .
C18S N4 C14S C14'a 70(3) . .
NI3 N4 C14S C14'a -108(3) . .
C14'a N4 C14S C15S -69(3) . .
C18'a N4 C14S C15S 56(2) . .
C18S N4 C14S C15S 1(2) . .
NI3 N4 C14S C15S -177(2) . .
C14'a N4 C14S N4'a 0(100) . .
C18'a N4 C14S N4'a 0(100) . .
C18S N4 C14S N4'a 0(100) . .
NI3 N4 C14S N4'a 0(100) . .
C14'a N4 C14S C15'a -37.0(16) . .
C18'a N4 C14S C15'a 88(3) . .
C18S N4 C14S C15'a 33(3) . .
NI3 N4 C14S C15'a -145.0(16) . .
C14'a N4 C14S C18'a -125(3) . .
C18S N4 C14S C18'a -55(2) . .
NI3 N4 C14S C18'a 127(2) . .
C14 C32 C33 C34 174.6(15) . .
C60 C61 C62 O24 168.6(12) . .
C29'a N7 C25S N7'a 0(100) . .
C25'a N7 C25S N7'a 0(100) . .
C29S N7 C25S N7'a 0(100) . .
NI7 N7 C25S N7'a 0(100) . .
C29'a N7 C25S C26S 48(2) . .
C25'a N7 C25S C26S -68(2) . .
C29S N7 C25S C26S 4(3) . .
NI7 N7 C25S C26S 174.1(19) . .
C29'a N7 C25S C25'a 115.8(11) . .
C29S N7 C25S C25'a 72(3) . .
NI7 N7 C25S C25'a -117.8(11) . .
C25'a N7 C25S C29'a -115.8(11) . .
C29S N7 C25S C29'a -43(3) . .
NI7 N7 C25S C29'a 126.3(12) . .
N7'a C25S C26S C27S 3(3) . .
N7 C25S C26S C27S 3(3) . .
C25'a C25S C26S C27S -42(3) . .
C29'a C25S C26S C27S 31(3) . .
C27'a C27S C26S C25S 16(7) . .
C28S C27S C26S C25S -5(6) . .
C28'a C27S C26S C25S -31(4) . .
C26'a C27S C26S C25S 45(3) . .
C17S C16S C15S C15'a -71(5) . .
C17'a C16S C15S C15'a -133(5) . .
C17S C16S C15S C16'a 151(46) . .
C15'a C16S C15S C16'a -138(44) . .
C17'a C16S C15S C16'a 89(43) . .
C17S C16S C15S C14S 4(6) . .
C15'a C16S C15S C14S 75(3) . .
C17'a C16S C15S C14S -58(4) . .
C17S C16S C15S C14'a -31(5) . .
C15'a C16S C15S C14'a 41(2) . .
C17'a C16S C15S C14'a -92(3) . .
C17S C16S C15S C17'a 62(5) . .
C15'a C16S C15S C17'a 133(5) . .
C14'a C14S C15S C15'a 9(3) . .
N4 C14S C15S C15'a 63(4) . .
N4'a C14S C15S C15'a 63(4) . .
C18'a C14S C15S C15'a 99(4) . .
C14'a C14S C15S C16'a -59(6) . .
N4 C14S C15S C16'a -5(6) . .
N4'a C14S C15S C16'a -5(6) . .
C15'a C14S C15S C16'a -68(6) . .
C18'a C14S C15S C16'a 31(6) . .
C14'a C14S C15S C16S -55(3) . .
N4 C14S C15S C16S -1(3) . .
N4'a C14S C15S C16S -1(3) . .
C15'a C14S C15S C16S -64(5) . .
C18'a C14S C15S C16S 35(3) . .
N4 C14S C15S C14'a 53.5(18) . .
N4'a C14S C15S C14'a 53.5(18) . .
C15'a C14S C15S C14'a -9(3) . .
C18'a C14S C15S C14'a 90(2) . .
C14'a C14S C15S C17'a -96(3) . .
N4 C14S C15S C17'a -43(2) . .
N4'a C14S C15S C17'a -43(2) . .
C15'a C14S C15S C17'a -105(5) . .
C18'a C14S C15S C17'a -6(2) . .
C15S C16S C17S C18S -5(7) . .
C15'a C16S C17S C18S -48(6) . .
C17'a C16S C17S C18S 62(4) . .
C15S C16S C17S C16'a -26(42) . .
C15'a C16S C17S C16'a -69(44) . .
C17'a C16S C17S C16'a 41(44) . .
C15S C16S C17S C17'a -67(5) . .
C15'a C16S C17S C17'a -109(5) . .
C16S C17S C18S C18'a -53(5) . .
C16'a C17S C18S C18'a -51(4) . .
C17'a C17S C18S C18'a -5(3) . .
C16S C17S C18S N4'a 6(8) . .
C16'a C17S C18S N4'a 7(7) . .
C17'a C17S C18S N4'a 53(5) . .
C16S C17S C18S N4 6(8) . .
C16'a C17S C18S N4 7(7) . .
C17'a C17S C18S N4 53(5) . .
C16S C17S C18S C14'a 35(5) . .
C16'a C17S C18S C14'a 37(4) . .
C17'a C17S C18S C14'a 83(3) . .
C16S C17S C18S C17'a -48(4) . .
C16'a C17S C18S C17'a -46(3) . .
C14'a N4 C18S C17S 45(5) . .
C18'a N4 C18S C17S -76(5) . .
C14S N4 C18S C17S -4(6) . .
NI3 N4 C18S C17S 174(5) . .
C14'a N4 C18S C18'a 120.9(16) . .
C14S N4 C18S C18'a 72(3) . .
NI3 N4 C18S C18'a -110.1(15) . .
C14'a N4 C18S N4'a 0(100) . .
C18'a N4 C18S N4'a 0(100) . .
C14S N4 C18S N4'a 0(100) . .
NI3 N4 C18S N4'a 0(100) . .
C18'a N4 C18S C14'a -120.9(16) . .
C14S N4 C18S C14'a -49(2) . .
NI3 N4 C18S C14'a 129.0(14) . .
C14'a N4 C18S C17'a 87.5(16) . .
C18'a N4 C18S C17'a -33.4(13) . .
C14S N4 C18S C17'a 39(3) . .
NI3 N4 C18S C17'a -143.5(9) . .
C23S C24S C23S C22S -4(5) 6_565 6_565
C35 C36 C37 O15 -166.3(17) . .
C32 C33 C34 O42 -88(2) . .
C17S C16S C17'a C18'a -65(5) . .
C15S C16S C17'a C18'a 61(5) . .
C15'a C16S C17'a C18'a 28(8) . .
C17S C16S C17'a C16'a -158(21) . .
C15S C16S C17'a C16'a -31(18) . .
C15'a C16S C17'a C16'a -65(18) . .
C15S C16S C17'a C17S 127(4) . .
C15'a C16S C17'a C17S 93(6) . .
C17S C16S C17'a C15S -127(4) . .
C15'a C16S C17'a C15S -34(4) . .
C17S C16S C17'a C18S -36(2) . .
C15S C16S C17'a C18S 91(3) . .
C15'a C16S C17'a C18S 57(5) . .
C18S C17S C17'a C18'a 5(3) . .
C16S C17S C17'a C18'a 127(4) . .
C16'a C17S C17'a C18'a 123.4(18) . .
C18S C17S C17'a C16'a -119(3) . .
C16S C17S C17'a C16'a 4(4) . .
C18S C17S C17'a C16S -123(4) . .
C16'a C17S C17'a C16S -4(4) . .
C18S C17S C17'a C15S -86(3) . .
C16S C17S C17'a C15S 37(3) . .
C16'a C17S C17'a C15S 33(2) . .
C16S C17S C17'a C18S 123(4) . .
C16'a C17S C17'a C18S 119(3) . .
C15'a C15S C17'a C18'a -85(4) . .
C16'a C15S C17'a C18'a -137(3) . .
C16S C15S C17'a C18'a -130(5) . .
C14S C15S C17'a C18'a 8(3) . .
C14'a C15S C17'a C18'a -35(3) . .
C15'a C15S C17'a C16'a 52(4) . .
C16S C15S C17'a C16'a 7(5) . .
C14S C15S C17'a C16'a 145(4) . .
C14'a C15S C17'a C16'a 102(4) . .
C15'a C15S C17'a C16S 44(5) . .
C16'a C15S C17'a C16S -7(5) . .
C14S C15S C17'a C16S 138(4) . .
C14'a C15S C17'a C16S 95(4) . .
C15'a C15S C17'a C17S 5(4) . .
C16'a C15S C17'a C17S -47(3) . .
C16S C15S C17'a C17S -40(3) . .
C14S C15S C17'a C17S 98(2) . .
C14'a C15S C17'a C17S 55(3) . .
C15'a C15S C17'a C18S -39(4) . .
C16'a C15S C17'a C18S -91(3) . .
C16S C15S C17'a C18S -84(4) . .
C14S C15S C17'a C18S 54(2) . .
C14'a C15S C17'a C18S 11(3) . .
C16'a C17'a C18'a N4'a -1(4) . .
C16S C17'a C18'a N4'a -12(6) . .
C17S C17'a C18'a N4'a -58(4) . .
C15S C17'a C18'a N4'a 29(4) . .
C18S C17'a C18'a N4'a -53(2) . .
C16'a C17'a C18'a N4 -1(4) . .
C16S C17'a C18'a N4 -12(6) . .
C17S C17'a C18'a N4 -58(4) . .
C15S C17'a C18'a N4 29(4) . .
C18S C17'a C18'a N4 -53(2) . .
C16'a C17'a C18'a C18S 52(3) . .
C16S C17'a C18'a C18S 42(5) . .
C17S C17'a C18'a C18S -5(3) . .
C15S C17'a C18'a C18S 83(3) . .
C16'a C17'a C18'a C14S -37(3) . .
C16S C17'a C18'a C14S -47(5) . .
C17S C17'a C18'a C14S -93(3) . .
C15S C17'a C18'a C14S -6(2) . .
C18S C17'a C18'a C14S -89(2) . .
C14'a N4 C18'a C17'a -5(4) . .
C14S N4 C18'a C17'a -52(4) . .
C18S N4 C18'a C17'a 66(3) . .
NI3 N4 C18'a C17'a 175(2) . .
C14'a N4 C18'a N4'a 0(100) . .
C14S N4 C18'a N4'a 0(100) . .
C18S N4 C18'a N4'a 0(100) . .
NI3 N4 C18'a N4'a 0(100) . .
C14'a N4 C18'a C18S -72(2) . .
C14S N4 C18'a C18S -118(3) . .
NI3 N4 C18'a C18S 109.2(18) . .
C14'a N4 C18'a C14S 47(3) . .
C18S N4 C18'a C14S 118(3) . .
NI3 N4 C18'a C14S -132(3) . .
C17S C18S C18'a C17'a 6(4) . .
N4'a C18S C18'a C17'a -129.7(18) . .
N4 C18S C18'a C17'a -129.7(18) . .
C14'a C18S C18'a C17'a -93.3(16) . .
C17S C18S C18'a N4'a 135(3) . .
N4 C18S C18'a N4'a 0.000(3) . .
C14'a C18S C18'a N4'a 36.4(8) . .
C17'a C18S C18'a N4'a 129.7(18) . .
C17S C18S C18'a N4 135(3) . .
N4'a C18S C18'a N4 0.000(3) . .
C14'a C18S C18'a N4 36.4(8) . .
C17'a C18S C18'a N4 129.7(18) . .
C17S C18S C18'a C14S 95(3) . .
N4'a C18S C18'a C14S -40.2(19) . .
N4 C18S C18'a C14S -40.2(19) . .
C14'a C18S C18'a C14S -4(2) . .
C17'a C18S C18'a C14S 89(2) . .
C16S C15S C16'a C15'a 41(43) . .
C14S C15S C16'a C15'a 77(5) . .
C14'a C15S C16'a C15'a 39(2) . .
C17'a C15S C16'a C15'a 127(3) . .
C15'a C15S C16'a C17'a -127(3) . .
C16S C15S C16'a C17'a -86(42) . .
C14S C15S C16'a C17'a -51(6) . .
C14'a C15S C16'a C17'a -88(3) . .
C15'a C15S C16'a C17S -66(5) . .
C16S C15S C16'a C17S -25(40) . .
C14S C15S C16'a C17S 11(9) . .
C14'a C15S C16'a C17S -27(7) . .
C17'a C15S C16'a C17S 61(4) . .
C18'a C17'a C16'a C15S 51(4) . .
C16S C17'a C16'a C15S 144(21) . .
C17S C17'a C16'a C15S 124(4) . .
C18S C17'a C16'a C15S 86(3) . .
C18'a C17'a C16'a C15'a 9(4) . .
C16S C17'a C16'a C15'a 102(20) . .
C17S C17'a C16'a C15'a 81(3) . .
C15S C17'a C16'a C15'a -42(3) . .
C18S C17'a C16'a C15'a 44(2) . .
C18'a C17'a C16'a C17S -72(3) . .
C16S C17'a C16'a C17S 20(19) . .
C15S C17'a C16'a C17S -124(4) . .
C18S C17'a C16'a C17S -37.5(18) . .
C18S C17S C16'a C15S -10(7) . .
C16S C17S C16'a C15S 150(49) . .
C17'a C17S C16'a C15S -73(5) . .
C18S C17S C16'a C15'a -54(4) . .
C16S C17S C16'a C15'a 106(46) . .
C17'a C17S C16'a C15'a -117.2(16) . .
C18S C17S C16'a C17'a 63(3) . .
C16S C17S C16'a C17'a -137(45) . .
C17'a C18'a N4'a C14'a -5(4) . .
N4 C18'a N4'a C14'a 0(100) . .
C18S C18'a N4'a C14'a -72(2) . .
C14S C18'a N4'a C14'a 47(3) . .
C17'a C18'a N4'a C14S -52(4) . .
N4 C18'a N4'a C14S 0(100) . .
C18S C18'a N4'a C14S -118(3) . .
C17'a C18'a N4'a C18S 66(3) . .
N4 C18'a N4'a C18S 0(100) . .
C14S C18'a N4'a C18S 118(3) . .
C17'a C18'a N4'a NI3 175(2) . .
N4 C18'a N4'a NI3 0(100) . .
C18S C18'a N4'a NI3 109.2(18) . .
C14S C18'a N4'a NI3 -132(3) . .
C15S C14S N4'a C14'a -69(3) . .
N4 C14S N4'a C14'a 0(100) . .
C15'a C14S N4'a C14'a -37.0(16) . .
C18'a C14S N4'a C14'a -125(3) . .
C14'a C14S N4'a C18'a 125(3) . .
C15S C14S N4'a C18'a 56(2) . .
N4 C14S N4'a C18'a 0(100) . .
C15'a C14S N4'a C18'a 88(3) . .
C14'a C14S N4'a C18S 70(3) . .
C15S C14S N4'a C18S 1(2) . .
N4 C14S N4'a C18S 0(100) . .
C15'a C14S N4'a C18S 33(3) . .
C18'a C14S N4'a C18S -55(2) . .
C14'a C14S N4'a NI3 -108(3) . .
C15S C14S N4'a NI3 -177(2) . .
N4 C14S N4'a NI3 0(100) . .
C15'a C14S N4'a NI3 -145.0(16) . .
C18'a C14S N4'a NI3 127(2) . .
C17S C18S N4'a C14'a 45(5) . .
C18'a C18S N4'a C14'a 120.9(16) . .
N4 C18S N4'a C14'a 0(100) . .
C17'a C18S N4'a C14'a 87.5(16) . .
C17S C18S N4'a C18'a -76(5) . .
N4 C18S N4'a C18'a 0(100) . .
C14'a C18S N4'a C18'a -120.9(16) . .
C17'a C18S N4'a C18'a -33.4(13) . .
C17S C18S N4'a C14S -4(6) . .
C18'a C18S N4'a C14S 72(3) . .
N4 C18S N4'a C14S 0(100) . .
C14'a C18S N4'a C14S -49(2) . .
C17'a C18S N4'a C14S 39(3) . .
C17S C18S N4'a NI3 174(5) . .
C18'a C18S N4'a NI3 -110.1(15) . .
N4 C18S N4'a NI3 0(100) . .
C14'a C18S N4'a NI3 129.0(14) . .
C17'a C18S N4'a NI3 -143.5(9) . .
C16S C15S C15'a C16'a -4(4) . .
C14S C15S C15'a C16'a -134(4) . .
C14'a C15S C15'a C16'a -126.3(19) . .
C17'a C15S C15'a C16'a -40(3) . .
C16'a C15S C15'a C14'a 126.3(19) . .
C16S C15S C15'a C14'a 122(4) . .
C14S C15S C15'a C14'a -8(3) . .
C17'a C15S C15'a C14'a 86(3) . .
C16'a C15S C15'a C16S 4(4) . .
C14S C15S C15'a C16S -130(3) . .
C14'a C15S C15'a C16S -122(4) . .
C17'a C15S C15'a C16S -36(4) . .
C16'a C15S C15'a C14S 134(4) . .
C16S C15S C15'a C14S 130(3) . .
C14'a C15S C15'a C14S 8(3) . .
C17'a C15S C15'a C14S 95(3) . .
C17'a C16'a C15'a C15S 62(4) . .
C17S C16'a C15'a C15S 127(4) . .
C15S C16'a C15'a C14'a -72(3) . .
C17'a C16'a C15'a C14'a -10(3) . .
C17S C16'a C15'a C14'a 55(3) . .
C15S C16'a C15'a C16S -157(22) . .
C17'a C16'a C15'a C16S -95(20) . .
C17S C16'a C15'a C16S -29(20) . .
C15S C16'a C15'a C14S -34(3) . .
C17'a C16'a C15'a C14S 28(2) . .
C17S C16'a C15'a C14S 93(2) . .
C17S C16S C15'a C15S 124(4) . .
C17'a C16S C15'a C15S 50(5) . .
C17S C16S C15'a C16'a 145(23) . .
C15S C16S C15'a C16'a 21(20) . .
C17'a C16S C15'a C16'a 72(20) . .
C17S C16S C15'a C14'a 44(6) . .
C15S C16S C15'a C14'a -80(4) . .
C17'a C16S C15'a C14'a -30(8) . .
C17S C16S C15'a C14S 87(4) . .
C15S C16S C15'a C14S -37(3) . .
C17'a C16S C15'a C14S 13(6) . .
C14'a C14S C15'a C15S -168(4) . .
N4 C14S C15'a C15S -126(4) . .
N4'a C14S C15'a C15S -126(4) . .
C18'a C14S C15'a C15S -80(4) . .
C14'a C14S C15'a C16'a -130(2) . .
C15S C14S C15'a C16'a 38(4) . .
N4 C14S C15'a C16'a -88(3) . .
N4'a C14S C15'a C16'a -88(3) . .
C18'a C14S C15'a C16'a -42(2) . .
C15S C14S C15'a C14'a 168(4) . .
N4 C14S C15'a C14'a 42.4(17) . .
N4'a C14S C15'a C14'a 42.4(17) . .
C18'a C14S C15'a C14'a 88.2(17) . .
C14'a C14S C15'a C16S -122(4) . .
C15S C14S C15'a C16S 46(4) . .
N4 C14S C15'a C16S -80(4) . .
N4'a C14S C15'a C16S -80(4) . .
C18'a C14S C15'a C16S -34(4) . .
C15S C14S C14'a N4'a 122(2) . .
N4 C14S C14'a N4'a 0.000(7) . .
C15'a C14S C14'a N4'a 128.5(18) . .
C18'a C14S C14'a N4'a 36.0(12) . .
C15S C14S C14'a N4 122(2) . .
N4'a C14S C14'a N4 0.000(7) . .
C15'a C14S C14'a N4 128.5(18) . .
C18'a C14S C14'a N4 36.0(12) . .
C15S C14S C14'a C15'a -7(2) . .
N4 C14S C14'a C15'a -128.5(18) . .
N4'a C14S C14'a C15'a -128.5(18) . .
C18'a C14S C14'a C15'a -93(2) . .
N4 C14S C14'a C15S -122(2) . .
N4'a C14S C14'a C15S -122(2) . .
C15'a C14S C14'a C15S 7(2) . .
C18'a C14S C14'a C15S -86(2) . .
C15S C14S C14'a C18S 81(2) . .
N4 C14S C14'a C18S -40.3(17) . .
N4'a C14S C14'a C18S -40.3(17) . .
C15'a C14S C14'a C18S 88.3(14) . .
C18'a C14S C14'a C18S -4(2) . .
C18'a N4'a C14'a C14S -65(4) . .
C18S N4'a C14'a C14S -120(3) . .
NI3 N4'a C14'a C14S 114(3) . .
C18'a N4'a C14'a N4 0(100) . .
C14S N4'a C14'a N4 0(100) . .
C18S N4'a C14'a N4 0(69) . .
NI3 N4'a C14'a N4 0(100) . .
C18'a N4'a C14'a C15'a 4.5(19) . .
C14S N4'a C14'a C15'a 69(4) . .
C18S N4'a C14'a C15'a -50.6(19) . .
NI3 N4'a C14'a C15'a -176.4(10) . .
C18'a N4'a C14'a C15S -23(3) . .
C14S N4'a C14'a C15S 42(2) . .
C18S N4'a C14'a C15S -78(3) . .
NI3 N4'a C14'a C15S 156(3) . .
C18'a N4'a C14'a C18S 55(2) . .
C14S N4'a C14'a C18S 120(3) . .
NI3 N4'a C14'a C18S -125.8(18) . .
C18'a N4 C14'a C14S -65(4) . .
C18S N4 C14'a C14S -120(3) . .
NI3 N4 C14'a C14S 114(3) . .
C18'a N4 C14'a N4'a 0(100) . .
C14S N4 C14'a N4'a 0(100) . .
C18S N4 C14'a N4'a 0(69) . .
NI3 N4 C14'a N4'a 0(100) . .
C18'a N4 C14'a C15'a 4.5(19) . .
C14S N4 C14'a C15'a 69(4) . .
C18S N4 C14'a C15'a -50.6(19) . .
NI3 N4 C14'a C15'a -176.4(10) . .
C18'a N4 C14'a C15S -23(3) . .
C14S N4 C14'a C15S 42(2) . .
C18S N4 C14'a C15S -78(3) . .
NI3 N4 C14'a C15S 156(3) . .
C18'a N4 C14'a C18S 55(2) . .
C14S N4 C14'a C18S 120(3) . .
NI3 N4 C14'a C18S -125.8(18) . .
C15S C15'a C14'a C14S 9(3) . .
C16'a C15'a C14'a C14S 64(3) . .
C16S C15'a C14'a C14S 74(5) . .
C15S C15'a C14'a N4'a -51(4) . .
C16'a C15'a C14'a N4'a 4(2) . .
C16S C15'a C14'a N4'a 14(5) . .
C14S C15'a C14'a N4'a -60(2) . .
C15S C15'a C14'a N4 -51(4) . .
C16'a C15'a C14'a N4 4(2) . .
C16S C15'a C14'a N4 14(5) . .
C14S C15'a C14'a N4 -60(2) . .
C16'a C15'a C14'a C15S 54(4) . .
C16S C15'a C14'a C15S 65(5) . .
C14S C15'a C14'a C15S -9(3) . .
C15S C15'a C14'a C18S -86(4) . .
C16'a C15'a C14'a C18S -31(2) . .
C16S C15'a C14'a C18S -21(5) . .
C14S C15'a C14'a C18S -95(2) . .
C15'a C15S C14'a C14S -168(4) . .
C16'a C15S C14'a C14S 140(4) . .
C16S C15S C14'a C14S 140(3) . .
C17'a C15S C14'a C14S 88(3) . .
C15'a C15S C14'a N4'a 139(3) . .
C16'a C15S C14'a N4'a 87(4) . .
C16S C15S C14'a N4'a 87(3) . .
C14S C15S C14'a N4'a -53(2) . .
C17'a C15S C14'a N4'a 36(3) . .
C15'a C15S C14'a N4 139(3) . .
C16'a C15S C14'a N4 87(4) . .
C16S C15S C14'a N4 87(3) . .
C14S C15S C14'a N4 -53(2) . .
C17'a C15S C14'a N4 36(3) . .
C16'a C15S C14'a C15'a -52(4) . .
C16S C15S C14'a C15'a -52(5) . .
C14S C15S C14'a C15'a 168(4) . .
C17'a C15S C14'a C15'a -104(5) . .
C15'a C15S C14'a C18S 93(4) . .
C16'a C15S C14'a C18S 40(4) . .
C16S C15S C14'a C18S 40(3) . .
C14S C15S C14'a C18S -99(2) . .
C17'a C15S C14'a C18S -11(3) . .
C28'a C29S N7'a C29'a -43(4) . .
C28S C29S N7'a C29'a -89(6) . .
N7 C29S N7'a C29'a 0(100) . .
C25'a C29S N7'a C29'a -151(4) . .
C27'a C29S N7'a C29'a -103(6) . .
C26'a C29S N7'a C29'a -134(5) . .
C29'a C29S N7'a C25'a 151(4) . .
C28'a C29S N7'a C25'a 108(6) . .
C28S C29S N7'a C25'a 61(6) . .
N7 C29S N7'a C25'a 0(100) . .
C27'a C29S N7'a C25'a 48(4) . .
C26'a C29S N7'a C25'a 16.4(18) . .
C29'a C29S N7'a C25S 79(4) . .
C28'a C29S N7'a C25S 36(6) . .
C28S C29S N7'a C25S -10(6) . .
N7 C29S N7'a C25S 0(100) . .
C25'a C29S N7'a C25S -72(2) . .
C27'a C29S N7'a C25S -24(5) . .
C26'a C29S N7'a C25S -55(3) . .
C29'a C29S N7'a NI7 -86(5) . .
C28'a C29S N7'a NI7 -129(4) . .
C28S C29S N7'a NI7 -175(4) . .
N7 C29S N7'a NI7 0(100) . .
C25'a C29S N7'a NI7 123(3) . .
C27'a C29S N7'a NI7 171.4(14) . .
C26'a C29S N7'a NI7 140(2) . .
N7 C25S N7'a C29'a 0(100) . .
C26S C25S N7'a C29'a 48(2) . .
C25'a C25S N7'a C29'a 115.8(11) . .
N7 C25S N7'a C25'a 0(100) . .
C26S C25S N7'a C25'a -68(2) . .
C29'a C25S N7'a C25'a -115.8(11) . .
N7 C25S N7'a C29S 0(100) . .
C26S C25S N7'a C29S 4(3) . .
C25'a C25S N7'a C29S 72(3) . .
C29'a C25S N7'a C29S -43(3) . .
N7 C25S N7'a NI7 0(100) . .
C26S C25S N7'a NI7 174.1(19) . .
C25'a C25S N7'a NI7 -117.8(11) . .
C29'a C25S N7'a NI7 126.3(12) . .
C29'a N7'a C25'a N7 0(63) . .
C29S N7'a C25'a N7 0(100) . .
C25S N7'a C25'a N7 0(100) . .
NI7 N7'a C25'a N7 0(100) . .
C29'a N7'a C25'a C26'a -4.7(13) . .
C29S N7'a C25'a C26'a -27(3) . .
C25S N7'a C25'a C26'a 88(3) . .
NI7 N7'a C25'a C26'a -167.6(9) . .
C29'a N7'a C25'a C25S -93(3) . .
C29S N7'a C25'a C25S -115(3) . .
NI7 N7'a C25'a C25S 104(3) . .
C29'a N7'a C25'a C29S 22(3) . .
C25S N7'a C25'a C29S 115(3) . .
NI7 N7'a C25'a C29S -141(3) . .
C29'a N7 C25'a N7'a 0(63) . .
C29S N7 C25'a N7'a 0(100) . .
C25S N7 C25'a N7'a 0(100) . .
NI7 N7 C25'a N7'a 0(100) . .
C29'a N7 C25'a C26'a -4.7(13) . .
C29S N7 C25'a C26'a -27(3) . .
C25S N7 C25'a C26'a 88(3) . .
NI7 N7 C25'a C26'a -167.6(9) . .
C29'a N7 C25'a C25S -93(3) . .
C29S N7 C25'a C25S -115(3) . .
NI7 N7 C25'a C25S 104(3) . .
C29'a N7 C25'a C29S 22(3) . .
C25S N7 C25'a C29S 115(3) . .
NI7 N7 C25'a C29S -141(3) . .
N7 C25S C25'a N7'a 0.00(5) . .
C26S C25S C25'a N7'a 130(3) . .
C29'a C25S C25'a N7'a 36.3(9) . .
N7'a C25S C25'a N7 0.00(5) . .
C26S C25S C25'a N7 130(3) . .
C29'a C25S C25'a N7 36.3(9) . .
N7'a C25S C25'a C26'a -117.9(19) . .
N7 C25S C25'a C26'a -117.9(19) . .
C26S C25S C25'a C26'a 12(3) . .
C29'a C25S C25'a C26'a -81.6(16) . .
N7'a C25S C25'a C29S -47(2) . .
N7 C25S C25'a C29S -47(2) . .
C26S C25S C25'a C29S 83(3) . .
C29'a C25S C25'a C29S -10(2) . .
C29'a C29S C25'a N7'a -26(3) . .
C28'a C29S C25'a N7'a -106(5) . .
C28S C29S C25'a N7'a -134(4) . .
N7 C29S C25'a N7'a 0.00(2) . .
C27'a C29S C25'a N7'a -140(4) . .
C26'a C29S C25'a N7'a -157(3) . .
C29'a C29S C25'a N7 -26(3) . .
C28'a C29S C25'a N7 -106(5) . .
C28S C29S C25'a N7 -134(4) . .
N7'a C29S C25'a N7 0.00(2) . .
C27'a C29S C25'a N7 -140(4) . .
C26'a C29S C25'a N7 -157(3) . .
C29'a C29S C25'a C26'a 130(5) . .
C28'a C29S C25'a C26'a 50(4) . .
C28S C29S C25'a C26'a 22(3) . .
N7 C29S C25'a C26'a 157(3) . .
N7'a C29S C25'a C26'a 157(3) . .
C27'a C29S C25'a C26'a 16.7(16) . .
C29'a C29S C25'a C25S 21(4) . .
C28'a C29S C25'a C25S -59(5) . .
C28S C29S C25'a C25S -87(4) . .
N7 C29S C25'a C25S 47(2) . .
N7'a C29S C25'a C25S 47(2) . .
C27'a C29S C25'a C25S -93(3) . .
C26'a C29S C25'a C25S -109(2) . .
N7'a C25'a C26'a C27'a -4.1(18) . .
N7 C25'a C26'a C27'a -4.1(18) . .
C25S C25'a C26'a C27'a 53(2) . .
C29S C25'a C26'a C27'a -26(3) . .
N7'a C25'a C26'a C28S 2(4) . .
N7 C25'a C26'a C28S 2(4) . .
C25S C25'a C26'a C28S 60(4) . .
C29S C25'a C26'a C28S -20(3) . .
N7'a C25'a C26'a C27S -47(3) . .
N7 C25'a C26'a C27S -47(3) . .
C25S C25'a C26'a C27S 11(3) . .
C29S C25'a C26'a C27S -69(3) . .
N7'a C25'a C26'a C29S 22(2) . .
N7 C25'a C26'a C29S 22(2) . .
C25S C25'a C26'a C29S 80(2) . .
C28'a C28S C26'a C27'a 159(24) . .
C29S C28S C26'a C27'a -174(13) . .
C27S C28S C26'a C27'a 61(12) . .
C29'a C28S C26'a C27'a 162(14) . .
C27'a C28S C26'a C25'a -162(10) . .
C28'a C28S C26'a C25'a -3(14) . .
C29S C28S C26'a C25'a 25(3) . .
C27S C28S C26'a C25'a -101(4) . .
C29'a C28S C26'a C25'a 0(4) . .
C27'a C28S C26'a C27S -61(12) . .
C28'a C28S C26'a C27S 98(12) . .
C29S C28S C26'a C27S 125(4) . .
C29'a C28S C26'a C27S 101(4) . .
C27'a C28S C26'a C29S 174(13) . .
C28'a C28S C26'a C29S -28(12) . .
C27S C28S C26'a C29S -125(4) . .
C29'a C28S C26'a C29S -24(3) . .
C28S C27S C26'a C27'a -24(3) . .
C26S C27S C26'a C27'a -146(5) . .
C28'a C27S C26'a C27'a -43(2) . .
C27'a C27S C26'a C25'a 116(3) . .
C28S C27S C26'a C25'a 92(3) . .
C26S C27S C26'a C25'a -30(4) . .
C28'a C27S C26'a C25'a 73(3) . .
C27'a C27S C26'a C28S 24(3) . .
C26S C27S C26'a C28S -122(4) . .
C28'a C27S C26'a C28S -19(3) . .
C27'a C27S C26'a C29S 60(3) . .
C28S C27S C26'a C29S 36(3) . .
C26S C27S C26'a C29S -86(3) . .
C28'a C27S C26'a C29S 17(2) . .
C29'a C29S C26'a C27'a 84(6) . .
C28'a C29S C26'a C27'a 14.7(18) . .
C28S C29S C26'a C27'a 2(4) . .
N7 C29S C26'a C27'a 137(4) . .
N7'a C29S C26'a C27'a 137(4) . .
C25'a C29S C26'a C27'a 155(2) . .
C29'a C29S C26'a C25'a -71(4) . .
C28'a C29S C26'a C25'a -140(3) . .
C28S C29S C26'a C25'a -152(4) . .
N7 C29S C26'a C25'a -17.3(19) . .
N7'a C29S C26'a C25'a -17.3(19) . .
C27'a C29S C26'a C25'a -155(2) . .
C29'a C29S C26'a C28S 82(5) . .
C28'a C29S C26'a C28S 13(5) . .
N7 C29S C26'a C28S 135(4) . .
N7'a C29S C26'a C28S 135(4) . .
C25'a C29S C26'a C28S 152(4) . .
C27'a C29S C26'a C28S -2(4) . .
C29'a C29S C26'a C27S 44(5) . .
C28'a C29S C26'a C27S -25(4) . .
C28S C29S C26'a C27S -38(3) . .
N7 C29S C26'a C27S 98(3) . .
N7'a C29S C26'a C27S 98(3) . .
C25'a C29S C26'a C27S 115(3) . .
C27'a C29S C26'a C27S -40(4) . .
C28'a C28S C27'a C27S -29(39) . .
C29S C28S C27'a C27S 107(12) . .
C26'a C28S C27'a C27S 98(7) . .
C29'a C28S C27'a C27S 66(21) . .
C28'a C28S C27'a C26'a -127(33) . .
C29S C28S C27'a C26'a 8(17) . .
C27S C28S C27'a C26'a -98(7) . .
C29'a C28S C27'a C26'a -33(25) . .
C29S C28S C27'a C28'a 135(46) . .
C27S C28S C27'a C28'a 29(39) . .
C26'a C28S C27'a C28'a 127(33) . .
C29'a C28S C27'a C28'a 94(48) . .
C28'a C28S C27'a C29S -135(46) . .
C27S C28S C27'a C29S -107(12) . .
C26'a C28S C27'a C29S -8(17) . .
C29'a C28S C27'a C29S -41(12) . .
C26S C27S C27'a C28S -69(11) . .
C28'a C27S C27'a C28S 5(7) . .
C26'a C27S C27'a C28S -112(8) . .
C28S C27S C27'a C26'a 112(8) . .
C26S C27S C27'a C26'a 43(6) . .
C28'a C27S C27'a C26'a 117.2(14) . .
C28S C27S C27'a C28'a -5(7) . .
C26S C27S C27'a C28'a -74(6) . .
C26'a C27S C27'a C28'a -117.2(14) . .
C28S C27S C27'a C29S 37(7) . .
C26S C27S C27'a C29S -32(8) . .
C28'a C27S C27'a C29S 42(3) . .
C26'a C27S C27'a C29S -75(3) . .
C25'a C26'a C27'a C28S 21(12) . .
C27S C26'a C27'a C28S 102(12) . .
C29S C26'a C27'a C28S -5(11) . .
C25'a C26'a C27'a C27S -81(3) . .
C28S C26'a C27'a C27S -102(12) . .
C29S C26'a C27'a C27S -107(4) . .
C25'a C26'a C27'a C28'a 10(2) . .
C28S C26'a C27'a C28'a -10(11) . .
C27S C26'a C27'a C28'a 92(3) . .
C29S C26'a C27'a C28'a -15(2) . .
C25'a C26'a C27'a C29S 26(2) . .
C28S C26'a C27'a C29S 5(11) . .
C27S C26'a C27'a C29S 107(4) . .
C29'a C29S C27'a C28S 50(17) . .
C28'a C29S C27'a C28S 11(17) . .
N7 C29S C27'a C28S 120(16) . .
N7'a C29S C27'a C28S 120(16) . .
C25'a C29S C27'a C28S 154(16) . .
C26'a C29S C27'a C28S 172(16) . .
C29'a C29S C27'a C27S -32(7) . .
C28'a C29S C27'a C27S -71(5) . .
C28S C29S C27'a C27S -82(15) . .
N7 C29S C27'a C27S 38(7) . .
N7'a C29S C27'a C27S 38(7) . .
C25'a C29S C27'a C27S 72(5) . .
C26'a C29S C27'a C27S 90(4) . .
C29'a C29S C27'a C26'a -122(4) . .
C28'a C29S C27'a C26'a -161(3) . .
C28S C29S C27'a C26'a -172(16) . .
N7 C29S C27'a C26'a -52(5) . .
N7'a C29S C27'a C26'a -52(5) . .
C25'a C29S C27'a C26'a -17.8(17) . .
C29'a C29S C27'a C28'a 39(4) . .
C28S C29S C27'a C28'a -11(17) . .
N7 C29S C27'a C28'a 109(6) . .
N7'a C29S C27'a C28'a 109(6) . .
C25'a C29S C27'a C28'a 143(3) . .
C26'a C29S C27'a C28'a 161(3) . .
C27'a C28S C28'a C29S 143(37) . .
C27S C28S C28'a C29S 118(5) . .
C26'a C28S C28'a C29S 31(13) . .
C29'a C28S C28'a C29S 26(4) . .
C29S C28S C28'a C27'a -143(37) . .
C27S C28S C28'a C27'a -25(36) . .
C26'a C28S C28'a C27'a -112(45) . .
C29'a C28S C28'a C27'a -118(34) . .
C27'a C28S C28'a C29'a 118(34) . .
C29S C28S C28'a C29'a -26(4) . .
C27S C28S C28'a C29'a 92(6) . .
C26'a C28S C28'a C29'a 5(16) . .
C27'a C28S C28'a C27S 25(36) . .
C29S C28S C28'a C27S -118(5) . .
C26'a C28S C28'a C27S -87(11) . .
C29'a C28S C28'a C27S -92(6) . .
C29'a C29S C28'a C28S -147(5) . .
N7 C29S C28'a C28S -108(6) . .
N7'a C29S C28'a C28S -108(6) . .
C25'a C29S C28'a C28S -50(7) . .
C27'a C29S C28'a C28S -4(6) . .
C26'a C29S C28'a C28S -17(6) . .
C29'a C29S C28'a C27'a -143(3) . .
C28S C29S C28'a C27'a 4(6) . .
N7 C29S C28'a C27'a -104(6) . .
N7'a C29S C28'a C27'a -104(6) . .
C25'a C29S C28'a C27'a -46(4) . .
C26'a C29S C28'a C27'a -12.7(16) . .
C28S C29S C28'a C29'a 147(5) . .
N7 C29S C28'a C29'a 39(3) . .
N7'a C29S C28'a C29'a 39(3) . .
C25'a C29S C28'a C29'a 97(4) . .
C27'a C29S C28'a C29'a 143(3) . .
C26'a C29S C28'a C29'a 130(4) . .
C29'a C29S C28'a C27S -104(4) . .
C28S C29S C28'a C27S 43(4) . .
N7 C29S C28'a C27S -65(6) . .
N7'a C29S C28'a C27S -65(6) . .
C25'a C29S C28'a C27S -7(6) . .
C27'a C29S C28'a C27S 39(3) . .
C26'a C29S C28'a C27S 26(4) . .
C27S C27'a C28'a C28S 152(39) . .
C26'a C27'a C28'a C28S 57(36) . .
C29S C27'a C28'a C28S 36(36) . .
C28S C27'a C28'a C29S -36(36) . .
C27S C27'a C28'a C29S 116(4) . .
C26'a C27'a C28'a C29S 21(3) . .
C28S C27'a C28'a C29'a -65(37) . .
C27S C27'a C28'a C29'a 86(4) . .
C26'a C27'a C28'a C29'a -8(2) . .
C29S C27'a C28'a C29'a -29(2) . .
C28S C27'a C28'a C27S -152(39) . .
C26'a C27'a C28'a C27S -95(4) . .
C29S C27'a C28'a C27S -116(4) . .
C27'a C27S C28'a C28S -4(5) . .
C26S C27S C28'a C28S 122(5) . .
C26'a C27S C28'a C28S 36(5) . .
C27'a C27S C28'a C29S -67(4) . .
C28S C27S C28'a C29S -63(6) . .
C26S C27S C28'a C29S 59(5) . .
C26'a C27S C28'a C29S -27(4) . .
C28S C27S C28'a C27'a 4(5) . .
C26S C27S C28'a C27'a 126(5) . .
C26'a C27S C28'a C27'a 39.8(19) . .
C27'a C27S C28'a C29'a -113(3) . .
C28S C27S C28'a C29'a -109(5) . .
C26S C27S C28'a C29'a 13(4) . .
C26'a C27S C28'a C29'a -74(3) . .
C28'a C29S C29'a N7'a 143(3) . .
C28S C29S C29'a N7'a 123(4) . .
N7 C29S C29'a N7'a 0.000(14) . .
C25'a C29S C29'a N7'a 22(2) . .
C27'a C29S C29'a N7'a 113(4) . .
C26'a C29S C29'a N7'a 66(4) . .
C28'a C29S C29'a N7 143(3) . .
C28S C29S C29'a N7 123(4) . .
N7'a C29S C29'a N7 0.000(14) . .
C25'a C29S C29'a N7 22(2) . .
C27'a C29S C29'a N7 113(4) . .
C26'a C29S C29'a N7 66(4) . .
C28S C29S C29'a C28'a -20(4) . .
N7 C29S C29'a C28'a -143(3) . .
N7'a C29S C29'a C28'a -143(3) . .
C25'a C29S C29'a C28'a -121(5) . .
C27'a C29S C29'a C28'a -30.5(19) . .
C26'a C29S C29'a C28'a -77(5) . .
C28'a C29S C29'a C28S 20(4) . .
N7 C29S C29'a C28S -123(4) . .
N7'a C29S C29'a C28S -123(4) . .
C25'a C29S C29'a C28S -101(5) . .
C27'a C29S C29'a C28S -10(4) . .
C26'a C29S C29'a C28S -57(4) . .
C28'a C29S C29'a C25S 104(3) . .
C28S C29S C29'a C25S 83(4) . .
N7 C29S C29'a C25S -39.4(17) . .
N7'a C29S C29'a C25S -39.4(17) . .
C25'a C29S C29'a C25S -17(3) . .
C27'a C29S C29'a C25S 73(4) . .
C26'a C29S C29'a C25S 27(4) . .
C25'a N7'a C29'a C29S -32(4) . .
C25S N7'a C29'a C29S -112(4) . .
NI7 N7'a C29'a C29S 130(4) . .
C25'a N7'a C29'a N7 0(100) . .
C29S N7'a C29'a N7 0(100) . .
C25S N7'a C29'a N7 0(91) . .
NI7 N7'a C29'a N7 0(100) . .
C25'a N7'a C29'a C28'a 6.9(15) . .
C29S N7'a C29'a C28'a 39(4) . .
C25S N7'a C29'a C28'a -73(3) . .
NI7 N7'a C29'a C28'a 169.7(9) . .
C25'a N7'a C29'a C28S 4(3) . .
C29S N7'a C29'a C28S 36(3) . .
C25S N7'a C29'a C28S -76(3) . .
NI7 N7'a C29'a C28S 167(3) . .
C25'a N7'a C29'a C25S 80(3) . .
C29S N7'a C29'a C25S 112(4) . .
NI7 N7'a C29'a C25S -117(3) . .
C25'a N7 C29'a C29S -32(4) . .
C25S N7 C29'a C29S -112(4) . .
NI7 N7 C29'a C29S 130(4) . .
C25'a N7 C29'a N7'a 0(100) . .
C29S N7 C29'a N7'a 0(100) . .
C25S N7 C29'a N7'a 0(91) . .
NI7 N7 C29'a N7'a 0(100) . .
C25'a N7 C29'a C28'a 6.9(15) . .
C29S N7 C29'a C28'a 39(4) . .
C25S N7 C29'a C28'a -73(3) . .
NI7 N7 C29'a C28'a 169.7(9) . .
C25'a N7 C29'a C28S 4(3) . .
C29S N7 C29'a C28S 36(3) . .
C25S N7 C29'a C28S -76(3) . .
NI7 N7 C29'a C28S 167(3) . .
C25'a N7 C29'a C25S 80(3) . .
C29S N7 C29'a C25S 112(4) . .
NI7 N7 C29'a C25S -117(3) . .
C28S C28'a C29'a C29S 37(6) . .
C27'a C28'a C29'a C29S 43(4) . .
C27S C28'a C29'a C29S 89(4) . .
C28S C28'a C29'a N7'a -7(7) . .
C29S C28'a C29'a N7'a -44(4) . .
C27'a C28'a C29'a N7'a 0(2) . .
C27S C28'a C29'a N7'a 45(3) . .
C28S C28'a C29'a N7 -7(7) . .
C29S C28'a C29'a N7 -44(4) . .
C27'a C28'a C29'a N7 0(2) . .
C27S C28'a C29'a N7 45(3) . .
C29S C28'a C29'a C28S -37(6) . .
C27'a C28'a C29'a C28S 7(7) . .
C27S C28'a C29'a C28S 52(6) . .
C28S C28'a C29'a C25S -50(7) . .
C29S C28'a C29'a C25S -86(4) . .
C27'a C28'a C29'a C25S -43(2) . .
C27S C28'a C29'a C25S 3(3) . .
